data_1514611
loop_
_publ_author_name
'Baniodeh, Amer'
'Anson, Christopher E.'
'Powell, Annie K.'

_publ_section_title
;
 Ringing the changes in Feiii/Ybiii cyclic coordination clusters
;
_journal_issue 12
_journal_name_full 'Chemical Science'
_journal_page_first 4354
_journal_paper_doi 10.1039/c3sc52041b
_journal_volume 4
_journal_year 2013
_chemical_formula_moiety 'C99 H132 F3 Fe5 N7 O41 S Yb3, 10(C2 H3 N)'
_chemical_formula_sum 'C119 H162 F3 Fe5 N17 O41 S Yb3'
_chemical_formula_weight 3374.09
_chemical_name_systematic
; 
 ? 
;
_space_group_IT_number 2
_symmetry_cell_setting triclinic
_symmetry_space_group_name_Hall '-P 1'
_symmetry_space_group_name_H-M 'P -1'
_atom_sites_solution_hydrogens geom
_atom_sites_solution_primary direct
_atom_sites_solution_secondary difmap
_audit_creation_method SHELXL-97
_cell_angle_alpha 76.119(1)
_cell_angle_beta 74.622(1)
_cell_angle_gamma 81.570(1)
_cell_formula_units_Z 2
_cell_length_a 16.4830(8)
_cell_length_b 19.8976(9)
_cell_length_c 20.2276(9)
_cell_measurement_reflns_used 13149
_cell_measurement_temperature 100(2)
_cell_measurement_theta_max 27.96
_cell_measurement_theta_min 2.21
_cell_volume 6185.3(5)
_computing_cell_refinement 'SMART-NT 5.6 (Bruker AXS Inc., 2005)'
_computing_data_collection 'SMART-NT 5.6 (Bruker AXS Inc., 2005)'
_computing_data_reduction 'SAINT+ 6.45 (Bruker AXS Inc., 2003)'
_computing_molecular_graphics 'Diamond 2.1 (Crystal Impact, 1998)'
_computing_publication_material 'SHELXTL 6.14 (BrukerAXS Inc., 2003)'
_computing_structure_refinement 'SHELXTL 6.14 (BrukerAXS Inc., 2003)'
_computing_structure_solution 'SHELXTL 6.14 (BrukerAXS Inc., 2003)'
_diffrn_ambient_temperature 100(2)
_diffrn_detector_area_resol_mean 8.333
_diffrn_measured_fraction_theta_full 0.994
_diffrn_measured_fraction_theta_max 0.984
_diffrn_measurement_device_type 'Bruker SMART Apex'
_diffrn_measurement_method 'CCD area detector'
_diffrn_radiation_monochromator graphite
_diffrn_radiation_source 'rotating anode'
_diffrn_radiation_type MoK\a
_diffrn_radiation_wavelength 0.71073
_diffrn_reflns_av_R_equivalents 0.0217
_diffrn_reflns_av_unetI/netI 0.0343
_diffrn_reflns_limit_h_max 20
_diffrn_reflns_limit_h_min -20
_diffrn_reflns_limit_k_max 25
_diffrn_reflns_limit_k_min -24
_diffrn_reflns_limit_l_max 25
_diffrn_reflns_limit_l_min -25
_diffrn_reflns_number 49751
_diffrn_reflns_theta_full 25.25
_diffrn_reflns_theta_max 26.73
_diffrn_reflns_theta_min 2.28
_exptl_absorpt_coefficient_mu 2.929
_exptl_absorpt_correction_T_max 0.588
_exptl_absorpt_correction_T_min 0.501
_exptl_absorpt_correction_type multi-scan
_exptl_absorpt_process_details 'SADABS 2.10 (Bruker AXS Inc., 2005)'
_exptl_crystal_colour orange
_exptl_crystal_density_diffrn 1.812
_exptl_crystal_density_method 'not measured'
_exptl_crystal_description block
_exptl_crystal_F_000 3412
_exptl_crystal_size_max 0.28
_exptl_crystal_size_mid 0.24
_exptl_crystal_size_min 0.22
_platon_squeeze_details
;
;
_refine_diff_density_max 1.216
_refine_diff_density_min -0.552
_refine_diff_density_rms 0.108
_refine_ls_extinction_method none
_refine_ls_goodness_of_fit_ref 1.042
_refine_ls_hydrogen_treatment mixed
_refine_ls_matrix_type full
_refine_ls_number_parameters 1526
_refine_ls_number_reflns 25848
_refine_ls_number_restraints 10
_refine_ls_restrained_S_all 1.042
_refine_ls_R_factor_all 0.0345
_refine_ls_R_factor_gt 0.0278
_refine_ls_shift/su_max 0.002
_refine_ls_shift/su_mean 0.000
_refine_ls_structure_factor_coef Fsqd
_refine_ls_weighting_details 'calc w=1/[\s^2^(Fo^2^)+(0.0463P)^2^+0.9104P] where P=(Fo^2^+2Fc^2^)/3'
_refine_ls_weighting_scheme calc
_refine_ls_wR_factor_gt 0.0758
_refine_ls_wR_factor_ref 0.0781
_reflns_number_gt 21874
_reflns_number_total 25848
_reflns_threshold_expression >2sigma(I)
_cod_data_source_file c3sc52041b.txt
_cod_data_source_block amfun3s
_cod_database_code 1514611

loop_
_symmetry_equiv_pos_as_xyz
'x, y, z'
'-x, -y, -z'

loop_
_atom_site_label
_atom_site_type_symbol
_atom_site_fract_x
_atom_site_fract_y
_atom_site_fract_z
_atom_site_U_iso_or_equiv
_atom_site_adp_type
_atom_site_occupancy
_atom_site_symmetry_multiplicity
_atom_site_calc_flag
_atom_site_refinement_flags
_atom_site_disorder_assembly
_atom_site_disorder_group
Yb1 Yb 0.195707(8) -0.016715(7) 0.291196(7) 0.01649(4) Uani 1 1 d . A .
Yb2 Yb 0.650253(9) 0.177742(7) 0.091868(7) 0.01699(4) Uani 1 1 d . . .
Yb3 Yb 0.401221(8) 0.382398(7) 0.267328(7) 0.01600(4) Uani 1 1 d . . .
Fe1 Fe 0.40414(3) -0.05578(2) 0.22576(2) 0.01566(9) Uani 1 1 d . . .
Fe2 Fe 0.56414(3) 0.02047(2) 0.15937(2) 0.01626(9) Uani 1 1 d . . .
Fe3 Fe 0.14128(3) 0.15020(2) 0.31400(2) 0.01963(10) Uani 1 1 d . . .
Fe4 Fe 0.22307(3) 0.28328(2) 0.31116(2) 0.01839(10) Uani 1 1 d . . .
Fe5 Fe 0.57164(3) 0.32955(2) 0.14827(2) 0.01680(10) Uani 1 1 d . . .
O1 O 0.48640(14) -0.03088(11) 0.13533(11) 0.0181(5) Uani 1 1 d D . .
H1 H 0.511(2) -0.0493(18) 0.1060(17) 0.022 Uiso 1 1 d D . .
N1 N 0.41982(17) 0.16353(13) 0.29187(13) 0.0162(5) Uani 1 1 d D . .
H11 H 0.385(2) 0.1965(16) 0.3187(17) 0.019 Uiso 1 1 d D . .
C1 C 0.3962(2) 0.09141(16) 0.33004(17) 0.0193(7) Uani 1 1 d . . .
H1A H 0.3399 0.0857 0.3246 0.023 Uiso 1 1 calc R . .
H1B H 0.3918 0.0869 0.3807 0.023 Uiso 1 1 calc R . .
C2 C 0.4589(2) 0.03279(16) 0.30452(16) 0.0177(6) Uani 1 1 d . . .
H2A H 0.5166 0.0414 0.3044 0.021 Uiso 1 1 calc R . .
H2B H 0.4452 -0.0118 0.3377 0.021 Uiso 1 1 calc R . .
O2 O 0.45758(13) 0.02699(11) 0.23618(11) 0.0167(4) Uani 1 1 d . . .
C3 C 0.40322(19) 0.18647(16) 0.21954(16) 0.0166(6) Uani 1 1 d . . .
H3A H 0.4456 0.1610 0.1874 0.020 Uiso 1 1 calc R . .
H3B H 0.4113 0.2366 0.2025 0.020 Uiso 1 1 calc R . .
C4 C 0.31486(19) 0.17481(17) 0.21586(17) 0.0193(7) Uani 1 1 d . . .
H4A H 0.3069 0.1971 0.1684 0.023 Uiso 1 1 calc R . .
H4B H 0.3112 0.1243 0.2226 0.023 Uiso 1 1 calc R . .
O3 O 0.24875(13) 0.20115(11) 0.26594(11) 0.0183(5) Uani 1 1 d . . .
C5 C 0.5100(2) 0.17129(16) 0.29044(17) 0.0181(6) Uani 1 1 d . . .
H5A H 0.5470 0.1617 0.2458 0.022 Uiso 1 1 calc R . .
H5B H 0.5271 0.1360 0.3291 0.022 Uiso 1 1 calc R . .
C6 C 0.5238(2) 0.24238(16) 0.29743(16) 0.0181(6) Uani 1 1 d . . .
H6A H 0.4912 0.2503 0.3440 0.022 Uiso 1 1 calc R . .
H6B H 0.5844 0.2440 0.2947 0.022 Uiso 1 1 calc R . .
O4 O 0.49919(13) 0.29580(11) 0.24511(11) 0.0171(5) Uani 1 1 d . . .
N2 N 0.17348(19) -0.07796(16) 0.41834(15) 0.0316(7) Uani 1 1 d . . .
C7 C 0.2399(2) -0.13561(18) 0.42335(18) 0.0250(7) Uani 1 1 d . A .
H7A H 0.2270 -0.1737 0.4050 0.030 Uiso 1 1 calc R . .
H7B H 0.2411 -0.1538 0.4732 0.030 Uiso 1 1 calc R . .
C8 C 0.3259(2) -0.1119(2) 0.38187(19) 0.0347(9) Uani 1 1 d . . .
H8A H 0.3477 -0.0864 0.4090 0.042 Uiso 1 1 calc R A .
H8B H 0.3662 -0.1529 0.3738 0.042 Uiso 1 1 calc R . .
O5 O 0.31929(13) -0.06803(11) 0.31646(11) 0.0182(5) Uani 1 1 d . A .
C9A C 0.1585(5) -0.0308(3) 0.4613(3) 0.0336(15) Uani 0.62 1 d P A 1
H9A1 H 0.1817 -0.0525 0.5026 0.040 Uiso 0.62 1 calc PR A 1
H9A2 H 0.0966 -0.0222 0.4785 0.040 Uiso 0.62 1 calc PR A 1
C9B C 0.2116(6) -0.0231(4) 0.4551(4) 0.0171(18) Uiso 0.38 1 d P A 2
H9B1 H 0.1865 -0.0320 0.5063 0.021 Uiso 0.38 1 calc PR A 2
H9B2 H 0.2736 -0.0330 0.4478 0.021 Uiso 0.38 1 calc PR A 2
C10 C 0.1947(4) 0.0393(3) 0.4289(2) 0.0559(15) Uani 1 1 d . . .
H10A H 0.1605 0.0747 0.4544 0.067 Uiso 0.62 1 calc PR A 1
H10B H 0.2531 0.0359 0.4346 0.067 Uiso 0.62 1 calc PR A 1
H10C H 0.2348 0.0664 0.4382 0.067 Uiso 0.38 1 calc PR A 2
H10D H 0.1377 0.0536 0.4556 0.067 Uiso 0.38 1 calc PR A 2
O6 O 0.19543(14) 0.06136(12) 0.35656(11) 0.0205(5) Uani 1 1 d . A .
C11A C 0.0907(4) -0.1183(3) 0.4328(3) 0.0314(14) Uani 0.62 1 d P A 1
H11A H 0.1063 -0.1597 0.4116 0.038 Uiso 0.62 1 calc PR A 1
H11B H 0.0697 -0.1346 0.4841 0.038 Uiso 0.62 1 calc PR A 1
C11B C 0.0907(6) -0.0833(5) 0.4566(5) 0.024(2) Uiso 0.38 1 d P A 2
H11C H 0.0731 -0.0454 0.4827 0.029 Uiso 0.38 1 calc PR A 2
H11D H 0.0868 -0.1281 0.4912 0.029 Uiso 0.38 1 calc PR A 2
C12 C 0.0292(3) -0.0791(3) 0.4072(2) 0.0568(14) Uani 1 1 d . . .
H12A H -0.0045 -0.0531 0.4429 0.068 Uiso 0.62 1 calc PR A 1
H12B H -0.0084 -0.1103 0.4008 0.068 Uiso 0.62 1 calc PR A 1
H12C H 0.0297 -0.1256 0.3974 0.068 Uiso 0.38 1 calc PR A 2
H12D H -0.0291 -0.0652 0.4316 0.068 Uiso 0.38 1 calc PR A 2
O7 O 0.05343(15) -0.03045(12) 0.34260(13) 0.0244(5) Uani 1 1 d D A .
H7 H 0.022(2) -0.0002(18) 0.337(2) 0.029 Uiso 1 1 d D . .
N3 N 0.14703(17) -0.01434(14) 0.18190(14) 0.0203(6) Uani 1 1 d . . .
C13 C 0.2222(2) -0.01182(19) 0.12175(18) 0.0256(7) Uani 1 1 d . A .
H13A H 0.2047 0.0125 0.0783 0.031 Uiso 1 1 calc R . .
H13B H 0.2439 -0.0599 0.1169 0.031 Uiso 1 1 calc R . .
C14 C 0.2929(2) 0.02465(18) 0.12918(17) 0.0230(7) Uani 1 1 d . . .
H14A H 0.3455 0.0149 0.0943 0.028 Uiso 1 1 calc R A .
H14B H 0.2780 0.0755 0.1205 0.028 Uiso 1 1 calc R . .
O8 O 0.30564(13) 0.00045(11) 0.19796(11) 0.0179(5) Uani 1 1 d . A .
C15 C 0.0846(2) 0.04655(19) 0.17251(19) 0.0281(8) Uani 1 1 d . A .
H15A H 0.0298 0.0359 0.2057 0.034 Uiso 1 1 calc R . .
H15B H 0.0763 0.0561 0.1243 0.034 Uiso 1 1 calc R . .
C16 C 0.1134(2) 0.11115(18) 0.18490(19) 0.0259(8) Uani 1 1 d . . .
H16A H 0.1583 0.1302 0.1441 0.031 Uiso 1 1 calc R A .
H16B H 0.0654 0.1472 0.1902 0.031 Uiso 1 1 calc R . .
O9 O 0.14488(14) 0.09329(11) 0.24690(11) 0.0191(5) Uani 1 1 d . A .
C17 C 0.1053(2) -0.07894(19) 0.19337(19) 0.0270(8) Uani 1 1 d . A .
H17A H 0.0961 -0.0837 0.1484 0.032 Uiso 1 1 calc R . .
H17B H 0.0495 -0.0756 0.2267 0.032 Uiso 1 1 calc R . .
C18 C 0.1576(3) -0.14204(19) 0.2219(2) 0.0308(8) Uani 1 1 d . . .
H18A H 0.1233 -0.1824 0.2389 0.037 Uiso 1 1 calc R A .
H18B H 0.2066 -0.1529 0.1843 0.037 Uiso 1 1 calc R . .
O10 O 0.18664(15) -0.12952(12) 0.27855(13) 0.0235(5) Uani 1 1 d D A .
H10 H 0.230(2) -0.1554(18) 0.279(2) 0.028 Uiso 1 1 d D . .
N4 N 0.78163(17) 0.14514(14) 0.14120(15) 0.0230(6) Uani 1 1 d . . .
C19 C 0.7516(2) 0.10909(18) 0.21562(18) 0.0246(7) Uani 1 1 d . . .
H19A H 0.7198 0.1434 0.2435 0.030 Uiso 1 1 calc R . .
H19B H 0.8008 0.0879 0.2351 0.030 Uiso 1 1 calc R . .
C20 C 0.6960(2) 0.05373(17) 0.22153(18) 0.0232(7) Uani 1 1 d . . .
H20A H 0.7307 0.0139 0.2037 0.028 Uiso 1 1 calc R . .
H20B H 0.6676 0.0370 0.2714 0.028 Uiso 1 1 calc R . .
O11 O 0.63443(13) 0.08097(11) 0.18192(11) 0.0174(5) Uani 1 1 d . . .
C21 C 0.8142(2) 0.21135(17) 0.13821(19) 0.0248(7) Uani 1 1 d . . .
H21A H 0.8387 0.2331 0.0888 0.030 Uiso 1 1 calc R . .
H21B H 0.8595 0.2022 0.1639 0.030 Uiso 1 1 calc R . .
C22 C 0.7431(2) 0.26100(18) 0.17079(19) 0.0232(7) Uani 1 1 d . . .
H22C H 0.7346 0.2496 0.2224 0.028 Uiso 1 1 calc R . .
H22D H 0.7589 0.3094 0.1534 0.028 Uiso 1 1 calc R . .
O12 O 0.66673(14) 0.25505(11) 0.15280(12) 0.0200(5) Uani 1 1 d . . .
C23 C 0.8461(2) 0.09865(18) 0.1017(2) 0.0283(8) Uani 1 1 d . . .
H23A H 0.8412 0.0498 0.1275 0.034 Uiso 1 1 calc R . .
H23B H 0.9033 0.1107 0.0985 0.034 Uiso 1 1 calc R . .
C24 C 0.8345(2) 0.10543(19) 0.0285(2) 0.0296(8) Uani 1 1 d . . .
H24A H 0.8525 0.1507 -0.0009 0.035 Uiso 1 1 calc R . .
H24B H 0.8706 0.0682 0.0070 0.035 Uiso 1 1 calc R . .
O13 O 0.74772(15) 0.10069(12) 0.02984(13) 0.0241(5) Uani 1 1 d D . .
H13 H 0.734(2) 0.0619(16) 0.044(2) 0.029 Uiso 1 1 d D . .
N5 N 0.60178(19) 0.21010(14) -0.02186(14) 0.0241(6) Uani 1 1 d . . .
C25 C 0.5714(2) 0.14664(17) -0.03095(17) 0.0256(8) Uani 1 1 d . . .
H25A H 0.6204 0.1131 -0.0440 0.031 Uiso 1 1 calc R . .
H25B H 0.5418 0.1593 -0.0694 0.031 Uiso 1 1 calc R . .
C26 C 0.5126(2) 0.11342(18) 0.03553(17) 0.0231(7) Uani 1 1 d . . .
H26A H 0.4575 0.1416 0.0425 0.028 Uiso 1 1 calc R . .
H26B H 0.5028 0.0664 0.0325 0.028 Uiso 1 1 calc R . .
O14 O 0.54952(14) 0.10874(11) 0.09296(11) 0.0187(5) Uani 1 1 d . . .
C27 C 0.5334(2) 0.26843(18) -0.01779(18) 0.0288(8) Uani 1 1 d . . .
H27A H 0.4925 0.2629 -0.0438 0.035 Uiso 1 1 calc R . .
H27B H 0.5584 0.3130 -0.0407 0.035 Uiso 1 1 calc R . .
C28 C 0.4868(2) 0.27106(18) 0.05757(17) 0.0229(7) Uani 1 1 d . . .
H28A H 0.4294 0.2540 0.0779 0.027 Uiso 1 1 calc R . .
O15 O 0.54598(14) 0.26213(11) 0.09969(11) 0.0187(5) Uani 1 1 d . . .
C29 C 0.6753(3) 0.2309(2) -0.08021(19) 0.0338(9) Uani 1 1 d . . .
H29A H 0.6557 0.2522 -0.1234 0.041 Uiso 1 1 calc R . .
H29B H 0.7138 0.1891 -0.0888 0.041 Uiso 1 1 calc R . .
C30 C 0.7229(3) 0.28195(19) -0.06431(19) 0.0346(9) Uani 1 1 d . . .
H30A H 0.7771 0.2885 -0.0998 0.042 Uiso 1 1 calc R . .
H30B H 0.6893 0.3275 -0.0654 0.042 Uiso 1 1 calc R . .
O16 O 0.73819(16) 0.25457(12) 0.00401(13) 0.0257(5) Uani 1 1 d D . .
H16 H 0.758(2) 0.2791(19) 0.020(2) 0.031 Uiso 1 1 d D . .
N6 N 0.34663(17) 0.49181(14) 0.18733(14) 0.0202(6) Uani 1 1 d . . .
C31 C 0.2668(2) 0.47532(18) 0.17577(18) 0.0244(7) Uani 1 1 d . . .
H31A H 0.2594 0.5025 0.1295 0.029 Uiso 1 1 calc R . .
H31B H 0.2186 0.4898 0.2121 0.029 Uiso 1 1 calc R . .
C32 C 0.2655(2) 0.39818(18) 0.17824(18) 0.0252(7) Uani 1 1 d . . .
H32A H 0.2091 0.3890 0.1757 0.030 Uiso 1 1 calc R . .
H32B H 0.3078 0.3846 0.1377 0.030 Uiso 1 1 calc R . .
O17 O 0.28435(14) 0.35842(11) 0.24224(11) 0.0202(5) Uani 1 1 d . . .
C33 C 0.4125(2) 0.50745(16) 0.12137(17) 0.0212(7) Uani 1 1 d . . .
H33A H 0.4589 0.5280 0.1300 0.025 Uiso 1 1 calc R . .
H33B H 0.3881 0.5420 0.0861 0.025 Uiso 1 1 calc R . .
C34 C 0.4476(2) 0.44249(16) 0.09288(17) 0.0209(7) Uani 1 1 d . . .
H34A H 0.4063 0.4292 0.0717 0.025 Uiso 1 1 calc R . .
H34B H 0.5003 0.4516 0.0560 0.025 Uiso 1 1 calc R . .
O18 O 0.46451(14) 0.38772(11) 0.14810(11) 0.0184(5) Uani 1 1 d . . .
C35 C 0.3313(2) 0.55207(17) 0.22169(18) 0.0246(7) Uani 1 1 d . . .
H35A H 0.2967 0.5899 0.1974 0.030 Uiso 1 1 calc R . .
H35B H 0.3860 0.5696 0.2178 0.030 Uiso 1 1 calc R . .
C36 C 0.2864(2) 0.53210(17) 0.29805(18) 0.0253(8) Uani 1 1 d . . .
H36A H 0.2919 0.5675 0.3233 0.030 Uiso 1 1 calc R . .
H36B H 0.2256 0.5296 0.3025 0.030 Uiso 1 1 calc R . .
O19 O 0.32347(15) 0.46595(12) 0.32770(12) 0.0220(5) Uani 1 1 d D . .
H19 H 0.345(2) 0.466(2) 0.3590(17) 0.026 Uiso 1 1 d D . .
N7 N 0.16449(18) 0.32938(15) 0.40661(15) 0.0252(6) Uani 1 1 d . . .
C37 C 0.2312(2) 0.31608(19) 0.44712(19) 0.0282(8) Uani 1 1 d . . .
H37A H 0.2051 0.3004 0.4976 0.034 Uiso 1 1 calc R . .
H37B H 0.2568 0.3599 0.4410 0.034 Uiso 1 1 calc R . .
C38 C 0.2998(2) 0.26121(17) 0.42282(17) 0.0236(7) Uani 1 1 d . . .
H38A H 0.3492 0.2611 0.4420 0.028 Uiso 1 1 calc R . .
H38B H 0.2783 0.2147 0.4401 0.028 Uiso 1 1 calc R . .
O20 O 0.32463(14) 0.27621(11) 0.34756(11) 0.0198(5) Uani 1 1 d . . .
C39 C 0.0882(2) 0.29172(19) 0.4445(2) 0.0315(9) Uani 1 1 d . . .
H39A H 0.0418 0.3101 0.4206 0.038 Uiso 1 1 calc R . .
H39B H 0.0693 0.2995 0.4930 0.038 Uiso 1 1 calc R . .
C40 C 0.1076(2) 0.21475(19) 0.44632(19) 0.0308(8) Uani 1 1 d . . .
H40A H 0.1392 0.1931 0.4826 0.037 Uiso 1 1 calc R . .
H40B H 0.0544 0.1922 0.4581 0.037 Uiso 1 1 calc R . .
O21 O 0.15688(14) 0.20559(12) 0.37930(12) 0.0229(5) Uani 1 1 d . . .
C41 C 0.1392(2) 0.40507(18) 0.3860(2) 0.0308(8) Uani 1 1 d . C .
H41A H 0.0986 0.4113 0.3562 0.037 Uiso 1 1 calc R . .
H41B H 0.1898 0.4286 0.3573 0.037 Uiso 1 1 calc R . .
C42 C 0.0989(3) 0.4408(2) 0.4479(2) 0.0440(11) Uani 1 1 d . . .
H42A H 0.1242 0.4186 0.4880 0.053 Uiso 0.50 1 calc PR B 1
H42B H 0.1102 0.4904 0.4341 0.053 Uiso 0.50 1 calc PR B 1
H42C H 0.0440 0.4228 0.4742 0.053 Uiso 0.50 1 d PR B 2
H42D H 0.1367 0.4326 0.4803 0.053 Uiso 0.50 1 d PR B 2
O22A O 0.0070(4) 0.4353(4) 0.4690(4) 0.070(2) Uani 0.50 1 d P C 1
H22A H -0.0158 0.4620 0.4387 0.105 Uiso 0.50 1 calc PR C 1
O22B O 0.0882(4) 0.5145(3) 0.4171(3) 0.0525(17) Uani 0.50 1 d P C 2
H22B H 0.0662 0.5366 0.4489 0.079 Uiso 0.50 1 calc PR C 2
O23 O 0.49155(14) -0.12038(11) 0.27600(11) 0.0190(5) Uani 1 1 d . . .
O24 O 0.60838(14) -0.06365(11) 0.22593(12) 0.0215(5) Uani 1 1 d . . .
C43 C 0.5695(2) -0.11466(16) 0.26511(17) 0.0193(7) Uani 1 1 d . . .
C44 C 0.6214(2) -0.17270(17) 0.30201(18) 0.0247(7) Uani 1 1 d . . .
C45 C 0.5905(2) -0.23665(17) 0.33445(17) 0.0246(7) Uani 1 1 d . . .
H45A H 0.5346 -0.2438 0.3349 0.030 Uiso 1 1 calc R . .
C46 C 0.6404(3) -0.2901(2) 0.3662(2) 0.0342(9) Uani 1 1 d . . .
H46A H 0.6195 -0.3343 0.3869 0.041 Uiso 1 1 calc R . .
C47 C 0.7204(3) -0.2793(2) 0.3677(2) 0.0462(11) Uani 1 1 d . . .
H47A H 0.7543 -0.3158 0.3900 0.055 Uiso 1 1 calc R . .
C48 C 0.7513(3) -0.2160(2) 0.3373(3) 0.0674(17) Uani 1 1 d . . .
H48A H 0.8060 -0.2084 0.3394 0.081 Uiso 1 1 calc R . .
C49 C 0.7022(3) -0.1627(2) 0.3032(3) 0.0521(13) Uani 1 1 d . . .
H49A H 0.7244 -0.1193 0.2807 0.063 Uiso 1 1 calc R . .
O25 O 0.08140(15) 0.23060(12) 0.25127(13) 0.0257(5) Uani 1 1 d . . .
O26 O 0.11930(14) 0.32473(12) 0.27433(13) 0.0249(5) Uani 1 1 d . . .
C50 C 0.0803(2) 0.29573(18) 0.24389(19) 0.0245(7) Uani 1 1 d . . .
C51 C 0.0319(2) 0.34189(18) 0.19520(19) 0.0268(8) Uani 1 1 d . . .
C52 C 0.0285(2) 0.4141(2) 0.1860(2) 0.0351(9) Uani 1 1 d . . .
H52A H 0.0551 0.4334 0.2125 0.042 Uiso 1 1 calc R . .
C53 C -0.0130(3) 0.4575(2) 0.1390(2) 0.0435(11) Uani 1 1 d . . .
H53A H -0.0152 0.5065 0.1333 0.052 Uiso 1 1 calc R . .
C54 C -0.0516(3) 0.4291(2) 0.0999(2) 0.0490(12) Uani 1 1 d . . .
H54A H -0.0796 0.4588 0.0669 0.059 Uiso 1 1 calc R . .
C55 C -0.0495(3) 0.3583(3) 0.1089(3) 0.0530(13) Uani 1 1 d . . .
H55A H -0.0766 0.3393 0.0825 0.064 Uiso 1 1 calc R . .
C56 C -0.0079(2) 0.3145(2) 0.1563(2) 0.0386(10) Uani 1 1 d . . .
H56A H -0.0067 0.2656 0.1623 0.046 Uiso 1 1 calc R . .
O27 O 0.62644(14) 0.38702(11) 0.19389(12) 0.0210(5) Uani 1 1 d . . .
O28 O 0.51350(14) 0.44602(11) 0.25179(12) 0.0208(5) Uani 1 1 d . . .
C57 C 0.5920(2) 0.42819(17) 0.23456(17) 0.0213(7) Uani 1 1 d . . .
C58 C 0.6501(2) 0.45765(17) 0.26388(18) 0.0229(7) Uani 1 1 d . . .
C59 C 0.7357(2) 0.4605(2) 0.2307(2) 0.0375(10) Uani 1 1 d . . .
H59A H 0.7580 0.4427 0.1893 0.045 Uiso 1 1 calc R . .
C60 C 0.7880(3) 0.4888(3) 0.2576(3) 0.0574(14) Uani 1 1 d . . .
H60A H 0.8455 0.4929 0.2333 0.069 Uiso 1 1 calc R . .
C61 C 0.7566(3) 0.5118(3) 0.3209(3) 0.0550(14) Uani 1 1 d . . .
H61A H 0.7929 0.5299 0.3404 0.066 Uiso 1 1 calc R . .
C62 C 0.6731(2) 0.5076(2) 0.3542(2) 0.0366(9) Uani 1 1 d . . .
H62A H 0.6517 0.5230 0.3971 0.044 Uiso 1 1 calc R . .
C63 C 0.6191(2) 0.48137(17) 0.32666(18) 0.0244(7) Uani 1 1 d . . .
H63A H 0.5611 0.4794 0.3502 0.029 Uiso 1 1 calc R . .
O29 O 0.38439(15) -0.14280(11) 0.20021(12) 0.0216(5) Uani 1 1 d . . .
O30 O 0.31341(16) -0.22363(12) 0.28267(14) 0.0316(6) Uani 1 1 d . . .
C64 C 0.3779(2) -0.20420(17) 0.23787(17) 0.0213(7) Uani 1 1 d . . .
C65 C 0.4528(2) -0.25644(17) 0.22501(17) 0.0222(7) Uani 1 1 d . . .
C66 C 0.5301(2) -0.23645(18) 0.18152(17) 0.0266(8) Uani 1 1 d . . .
H66A H 0.5354 -0.1893 0.1579 0.032 Uiso 1 1 calc R . .
C67 C 0.5996(3) -0.28519(19) 0.1725(2) 0.0322(9) Uani 1 1 d . . .
H67A H 0.6522 -0.2714 0.1428 0.039 Uiso 1 1 calc R . .
C68 C 0.5918(3) -0.3541(2) 0.2069(2) 0.0372(9) Uani 1 1 d . . .
H68A H 0.6396 -0.3872 0.2017 0.045 Uiso 1 1 calc R . .
C69 C 0.5148(3) -0.37487(19) 0.2486(2) 0.0343(9) Uani 1 1 d . . .
H69A H 0.5092 -0.4224 0.2705 0.041 Uiso 1 1 calc R . .
C70 C 0.4455(2) -0.32579(18) 0.25852(19) 0.0266(8) Uani 1 1 d . . .
H70A H 0.3930 -0.3398 0.2883 0.032 Uiso 1 1 calc R . .
O31 O 0.66792(14) -0.01513(11) 0.08566(12) 0.0220(5) Uani 1 1 d . . .
O32 O 0.61766(15) -0.10418(12) 0.06277(13) 0.0262(5) Uani 1 1 d . . .
C71 C 0.6761(2) -0.07459(17) 0.06756(16) 0.0212(7) Uani 1 1 d . . .
C72 C 0.7649(2) -0.10886(17) 0.05081(18) 0.0240(7) Uani 1 1 d . . .
C73 C 0.8284(2) -0.0904(2) 0.0734(2) 0.0403(10) Uani 1 1 d . . .
H73A H 0.8168 -0.0553 0.1000 0.048 Uiso 1 1 calc R . .
C74 C 0.9106(3) -0.1234(3) 0.0573(3) 0.0639(16) Uani 1 1 d . . .
H74A H 0.9548 -0.1101 0.0722 0.077 Uiso 1 1 calc R . .
C75 C 0.9265(3) -0.1759(2) 0.0193(3) 0.0508(12) Uani 1 1 d . . .
H75A H 0.9819 -0.1984 0.0082 0.061 Uiso 1 1 calc R . .
C76 C 0.8630(3) -0.1950(2) -0.0022(2) 0.0399(10) Uani 1 1 d . . .
H76A H 0.8745 -0.2307 -0.0282 0.048 Uiso 1 1 calc R . .
C77 C 0.7815(2) -0.16250(18) 0.01393(18) 0.0286(8) Uani 1 1 d . . .
H77A H 0.7373 -0.1768 -0.0001 0.034 Uiso 1 1 calc R . .
O33 O 0.02513(14) 0.13248(12) 0.37341(13) 0.0252(5) Uani 1 1 d . . .
O34 O -0.06168(16) 0.07341(15) 0.34714(18) 0.0452(8) Uani 1 1 d . . .
C78 C -0.0450(2) 0.12607(18) 0.36087(18) 0.0237(7) Uani 1 1 d . . .
C79 C -0.1115(2) 0.18692(19) 0.36387(18) 0.0280(8) Uani 1 1 d . . .
C80 C -0.1928(2) 0.1801(2) 0.36221(19) 0.0346(9) Uani 1 1 d . . .
H80A H -0.2079 0.1368 0.3594 0.042 Uiso 1 1 calc R . .
C81 C -0.2533(3) 0.2377(3) 0.3646(2) 0.0456(11) Uani 1 1 d . . .
H81A H -0.3100 0.2330 0.3652 0.055 Uiso 1 1 calc R . .
C82 C -0.2300(3) 0.3013(3) 0.3661(3) 0.0600(14) Uani 1 1 d . . .
H82A H -0.2706 0.3405 0.3656 0.072 Uiso 1 1 calc R . .
C83 C -0.1497(3) 0.3087(3) 0.3684(3) 0.0691(17) Uani 1 1 d . . .
H83A H -0.1347 0.3523 0.3707 0.083 Uiso 1 1 calc R . .
C84 C -0.0899(3) 0.2509(2) 0.3674(2) 0.0451(11) Uani 1 1 d . . .
H84A H -0.0340 0.2554 0.3692 0.054 Uiso 1 1 calc R . .
O35 O 0.63344(14) 0.39149(12) 0.05770(12) 0.0227(5) Uani 1 1 d . . .
O36 O 0.77369(15) 0.37012(12) 0.02400(13) 0.0297(6) Uani 1 1 d . . .
C85 C 0.7088(2) 0.41041(18) 0.03762(17) 0.0222(7) Uani 1 1 d . . .
C86 C 0.7188(2) 0.48652(17) 0.02813(17) 0.0214(7) Uani 1 1 d . . .
C87 C 0.6523(2) 0.53032(18) 0.05617(18) 0.0254(7) Uani 1 1 d . . .
H87A H 0.6002 0.5122 0.0819 0.030 Uiso 1 1 calc R . .
C88 C 0.6608(2) 0.60036(19) 0.04713(19) 0.0299(8) Uani 1 1 d . . .
H88A H 0.6147 0.6301 0.0666 0.036 Uiso 1 1 calc R . .
C89 C 0.7374(3) 0.62719(19) 0.0092(2) 0.0343(9) Uani 1 1 d . . .
H89A H 0.7432 0.6753 0.0026 0.041 Uiso 1 1 calc R . .
C90 C 0.8041(2) 0.58416(19) -0.0185(2) 0.0314(8) Uani 1 1 d . . .
H90A H 0.8562 0.6024 -0.0440 0.038 Uiso 1 1 calc R . .
C91 C 0.7952(2) 0.51321(18) -0.00922(18) 0.0258(8) Uani 1 1 d . . .
H91A H 0.8413 0.4834 -0.0284 0.031 Uiso 1 1 calc R . .
O37 O 0.43513(14) 0.35982(11) 0.37526(11) 0.0212(5) Uani 1 1 d . . .
O38 O 0.39516(17) 0.45193(12) 0.42535(13) 0.0301(6) Uani 1 1 d . . .
C92 C 0.4379(2) 0.39440(17) 0.41923(17) 0.0217(7) Uani 1 1 d . . .
C93 C 0.4958(2) 0.36588(17) 0.46745(17) 0.0214(7) Uani 1 1 d . . .
C94 C 0.5400(2) 0.30061(18) 0.46751(18) 0.0272(8) Uani 1 1 d . . .
H94A H 0.5333 0.2733 0.4370 0.033 Uiso 1 1 calc R . .
C95 C 0.5937(3) 0.2754(2) 0.5122(2) 0.0340(9) Uani 1 1 d . . .
H95A H 0.6235 0.2307 0.5121 0.041 Uiso 1 1 calc R . .
C96 C 0.6044(3) 0.3146(2) 0.5566(2) 0.0348(9) Uani 1 1 d . . .
H96A H 0.6413 0.2971 0.5870 0.042 Uiso 1 1 calc R . .
C97 C 0.5606(3) 0.3798(2) 0.5566(2) 0.0356(9) Uani 1 1 d . . .
H97A H 0.5679 0.4071 0.5869 0.043 Uiso 1 1 calc R . .
C98 C 0.5063(2) 0.40534(18) 0.51261(18) 0.0266(8) Uani 1 1 d . . .
H98A H 0.4761 0.4498 0.5132 0.032 Uiso 1 1 calc R . .
N111 N 0.8815(3) -0.0536(2) 0.2481(3) 0.0674(14) Uani 1 1 d D . .
C111 C 0.8475(3) -0.0498(3) 0.3056(4) 0.0600(16) Uani 1 1 d D . .
C112 C 0.8010(4) -0.0444(3) 0.3774(3) 0.085(2) Uani 1 1 d D . .
H11E H 0.7406 -0.0338 0.3790 0.127 Uiso 1 1 calc R . .
H11F H 0.8216 -0.0072 0.3910 0.127 Uiso 1 1 calc R . .
H11G H 0.8097 -0.0886 0.4098 0.127 Uiso 1 1 calc R . .
O44 O 0.5652(5) 0.0346(3) 0.4091(3) 0.061(2) Uani 0.50 1 d P D -1
O45 O 0.6330(7) 0.1124(8) 0.4482(7) 0.072(4) Uani 0.50 1 d P D -1
O46 O 0.6092(4) -0.0017(3) 0.5168(3) 0.0467(15) Uani 0.50 1 d P D -1
S2 S 0.58311(14) 0.05467(10) 0.46637(10) 0.0339(4) Uani 0.50 1 d P D -1
C100 C 0.4815(6) 0.0881(5) 0.5135(5) 0.040(2) Uani 0.50 1 d P D -1
F4 F 0.4467(4) 0.1423(3) 0.4733(3) 0.0617(16) Uani 0.50 1 d P D -1
F5 F 0.4864(5) 0.1124(4) 0.5672(3) 0.075(2) Uani 0.50 1 d P D -1
F6 F 0.4273(4) 0.0420(4) 0.5363(5) 0.109(3) Uani 0.50 1 d P D -1
N211 N 0.6061(10) 0.1145(10) 0.4322(8) 0.062(5) Uani 0.50 1 d PD E 2
C211 C 0.5467(8) 0.1201(5) 0.4757(5) 0.054(3) Uani 0.50 1 d PD E 2
C212 C 0.4702(9) 0.1294(7) 0.5304(6) 0.068(4) Uani 0.50 1 d PD E 2
H21C H 0.4779 0.1010 0.5756 0.103 Uiso 0.50 1 calc PR E 2
H21D H 0.4222 0.1149 0.5190 0.103 Uiso 0.50 1 calc PR E 2
H21E H 0.4593 0.1784 0.5334 0.103 Uiso 0.50 1 calc PR E 2

loop_
_atom_site_aniso_label
_atom_site_aniso_U_11
_atom_site_aniso_U_22
_atom_site_aniso_U_33
_atom_site_aniso_U_23
_atom_site_aniso_U_13
_atom_site_aniso_U_12
Yb1 0.01605(7) 0.01515(7) 0.01740(7) -0.00408(5) -0.00251(5) -0.00028(5)
Yb2 0.01799(7) 0.01293(7) 0.01806(7) -0.00374(5) -0.00133(5) 0.00013(5)
Yb3 0.01661(7) 0.01279(7) 0.01861(7) -0.00475(5) -0.00399(5) 0.00065(5)
Fe1 0.0162(2) 0.0133(2) 0.0172(2) -0.00386(17) -0.00356(18) 0.00020(17)
Fe2 0.0171(2) 0.0130(2) 0.0184(2) -0.00375(18) -0.00386(18) -0.00029(17)
Fe3 0.0164(2) 0.0178(2) 0.0250(2) -0.00921(19) -0.00093(19) -0.00213(18)
Fe4 0.0162(2) 0.0165(2) 0.0224(2) -0.00757(19) -0.00136(19) -0.00153(18)
Fe5 0.0176(2) 0.0133(2) 0.0184(2) -0.00408(18) -0.00247(18) 0.00010(17)
O1 0.0199(12) 0.0172(11) 0.0174(11) -0.0072(9) -0.0020(9) -0.0011(9)
N1 0.0196(14) 0.0143(13) 0.0145(13) -0.0039(10) -0.0038(11) 0.0005(11)
C1 0.0203(17) 0.0160(16) 0.0209(16) -0.0044(13) -0.0032(13) -0.0021(13)
C2 0.0241(17) 0.0126(15) 0.0158(15) -0.0005(12) -0.0058(13) -0.0023(13)
O2 0.0205(11) 0.0152(11) 0.0159(11) -0.0052(9) -0.0056(9) -0.0005(9)
C3 0.0181(16) 0.0151(15) 0.0148(15) -0.0025(12) -0.0026(12) 0.0001(12)
C4 0.0183(16) 0.0198(16) 0.0201(16) -0.0081(13) -0.0040(13) 0.0025(13)
O3 0.0149(11) 0.0196(11) 0.0206(11) -0.0081(9) -0.0010(9) -0.0015(9)
C5 0.0187(16) 0.0140(15) 0.0215(16) -0.0031(13) -0.0069(13) 0.0012(12)
C6 0.0208(16) 0.0166(16) 0.0169(15) -0.0038(12) -0.0062(13) 0.0016(13)
O4 0.0201(11) 0.0138(11) 0.0161(11) -0.0021(9) -0.0037(9) -0.0006(9)
N2 0.0278(17) 0.0298(17) 0.0235(16) 0.0025(13) 0.0042(13) 0.0081(13)
C7 0.0313(19) 0.0202(17) 0.0203(17) -0.0017(14) -0.0043(15) 0.0001(14)
C8 0.026(2) 0.043(2) 0.0247(19) 0.0099(17) -0.0042(16) 0.0008(17)
O5 0.0184(11) 0.0173(11) 0.0159(11) -0.0005(9) -0.0021(9) -0.0014(9)
C9A 0.051(4) 0.029(3) 0.018(3) -0.007(2) -0.002(3) -0.003(3)
C10 0.093(4) 0.065(3) 0.0168(19) 0.000(2) -0.009(2) -0.055(3)
O6 0.0214(12) 0.0219(12) 0.0174(11) -0.0039(9) -0.0033(9) -0.0026(9)
C11A 0.021(3) 0.041(4) 0.025(3) 0.002(3) 0.004(2) -0.013(3)
C12 0.070(3) 0.070(3) 0.034(2) 0.006(2) -0.010(2) -0.050(3)
O7 0.0203(13) 0.0216(13) 0.0289(13) -0.0057(11) -0.0015(10) -0.0021(10)
N3 0.0178(14) 0.0202(14) 0.0260(15) -0.0094(12) -0.0063(12) -0.0022(11)
C13 0.0259(18) 0.0309(19) 0.0212(17) -0.0096(15) -0.0046(14) -0.0011(15)
C14 0.0220(17) 0.0266(18) 0.0198(17) -0.0024(14) -0.0070(14) -0.0012(14)
O8 0.0196(11) 0.0162(11) 0.0185(11) -0.0044(9) -0.0061(9) 0.0009(9)
C15 0.0258(19) 0.031(2) 0.0309(19) -0.0105(16) -0.0135(16) 0.0049(15)
C16 0.0286(19) 0.0222(18) 0.0310(19) -0.0092(15) -0.0150(16) 0.0053(15)
O9 0.0185(11) 0.0194(11) 0.0208(11) -0.0075(9) -0.0065(9) 0.0027(9)
C17 0.0256(19) 0.031(2) 0.0277(19) -0.0108(15) -0.0066(15) -0.0068(15)
C18 0.041(2) 0.0228(18) 0.034(2) -0.0139(16) -0.0119(17) -0.0042(16)
O10 0.0219(13) 0.0198(12) 0.0305(13) -0.0102(10) -0.0053(11) -0.0013(10)
N4 0.0173(14) 0.0191(14) 0.0320(16) -0.0081(12) -0.0029(12) -0.0008(11)
C19 0.0223(18) 0.0213(17) 0.0321(19) -0.0048(15) -0.0110(15) -0.0010(14)
C20 0.0218(17) 0.0202(17) 0.0277(18) -0.0017(14) -0.0101(14) 0.0000(14)
O11 0.0188(11) 0.0148(11) 0.0190(11) -0.0027(9) -0.0074(9) 0.0012(9)
C21 0.0209(17) 0.0171(17) 0.035(2) -0.0053(15) -0.0044(15) -0.0025(13)
C22 0.0164(16) 0.0210(17) 0.0318(19) -0.0077(15) -0.0031(14) -0.0016(13)
O12 0.0169(11) 0.0184(11) 0.0241(12) -0.0057(9) -0.0046(9) 0.0014(9)
C23 0.0181(17) 0.0209(18) 0.045(2) -0.0115(16) -0.0044(16) 0.0036(14)
C24 0.0229(18) 0.0215(18) 0.039(2) -0.0090(16) 0.0037(16) -0.0001(14)
O13 0.0238(13) 0.0159(12) 0.0277(13) -0.0053(10) 0.0024(10) -0.0013(10)
N5 0.0358(17) 0.0154(14) 0.0180(14) -0.0043(11) -0.0026(13) 0.0012(12)
C25 0.039(2) 0.0177(17) 0.0203(17) -0.0043(14) -0.0078(15) -0.0021(15)
C26 0.0295(19) 0.0205(17) 0.0214(17) -0.0042(14) -0.0107(15) -0.0008(14)
O14 0.0213(12) 0.0179(11) 0.0183(11) -0.0042(9) -0.0069(9) -0.0016(9)
C27 0.043(2) 0.0212(18) 0.0207(18) -0.0050(14) -0.0084(16) 0.0062(16)
C28 0.0240(18) 0.0280(18) 0.0182(16) -0.0072(14) -0.0087(14) 0.0032(14)
O15 0.0217(12) 0.0162(11) 0.0179(11) -0.0050(9) -0.0043(9) 0.0002(9)
C29 0.048(2) 0.0258(19) 0.0215(18) -0.0038(15) 0.0005(17) -0.0016(17)
C30 0.049(2) 0.0250(19) 0.0214(18) -0.0007(15) 0.0050(17) -0.0069(17)
O16 0.0291(14) 0.0187(12) 0.0255(13) -0.0056(10) 0.0013(11) -0.0028(10)
N6 0.0203(14) 0.0163(14) 0.0228(14) -0.0048(11) -0.0044(12) 0.0017(11)
C31 0.0233(18) 0.0242(18) 0.0247(18) -0.0031(14) -0.0085(14) 0.0029(14)
C32 0.0212(18) 0.0305(19) 0.0250(18) -0.0035(15) -0.0081(14) -0.0049(15)
O17 0.0224(12) 0.0178(11) 0.0195(11) -0.0025(9) -0.0046(9) -0.0022(9)
C33 0.0256(18) 0.0135(15) 0.0225(17) -0.0019(13) -0.0051(14) 0.0008(13)
C34 0.0203(17) 0.0185(16) 0.0204(17) -0.0022(13) -0.0028(13) 0.0022(13)
O18 0.0210(12) 0.0137(11) 0.0184(11) -0.0013(9) -0.0049(9) 0.0022(9)
C35 0.0295(19) 0.0148(16) 0.0270(18) -0.0052(14) -0.0043(15) 0.0029(14)
C36 0.0271(19) 0.0155(16) 0.0323(19) -0.0081(14) -0.0048(15) 0.0020(14)
O19 0.0240(13) 0.0187(12) 0.0255(13) -0.0074(10) -0.0096(10) 0.0022(10)
N7 0.0207(15) 0.0214(15) 0.0320(16) -0.0122(13) 0.0038(12) -0.0051(12)
C37 0.031(2) 0.0293(19) 0.0252(18) -0.0140(15) 0.0017(15) -0.0069(16)
C38 0.0308(19) 0.0216(17) 0.0182(16) -0.0031(13) -0.0041(14) -0.0066(14)
O20 0.0230(12) 0.0186(11) 0.0178(11) -0.0074(9) -0.0017(9) -0.0012(9)
C39 0.0266(19) 0.031(2) 0.036(2) -0.0183(17) 0.0087(16) -0.0103(16)
C40 0.031(2) 0.0282(19) 0.030(2) -0.0142(16) 0.0085(16) -0.0103(16)
O21 0.0230(12) 0.0229(12) 0.0216(12) -0.0112(10) 0.0046(10) -0.0062(10)
C41 0.029(2) 0.0204(18) 0.042(2) -0.0161(16) 0.0013(17) -0.0030(15)
C42 0.043(3) 0.028(2) 0.059(3) -0.025(2) 0.002(2) 0.0021(18)
O22A 0.044(4) 0.053(4) 0.104(6) -0.049(4) 0.030(4) -0.006(3)
O22B 0.060(4) 0.033(3) 0.053(4) -0.019(3) 0.012(3) 0.000(3)
O23 0.0193(12) 0.0164(11) 0.0218(12) -0.0045(9) -0.0069(9) 0.0008(9)
O24 0.0198(12) 0.0156(11) 0.0280(12) -0.0007(10) -0.0079(10) -0.0005(9)
C43 0.0244(18) 0.0136(15) 0.0207(16) -0.0066(13) -0.0058(14) 0.0018(13)
C44 0.0290(19) 0.0157(16) 0.0310(19) -0.0028(14) -0.0133(15) 0.0008(14)
C45 0.0277(19) 0.0208(17) 0.0222(17) 0.0003(14) -0.0057(14) -0.0011(14)
C46 0.045(2) 0.0225(19) 0.031(2) 0.0013(16) -0.0094(18) 0.0006(17)
C47 0.051(3) 0.027(2) 0.064(3) 0.003(2) -0.039(2) 0.0081(19)
C48 0.054(3) 0.036(3) 0.121(5) 0.008(3) -0.057(3) -0.004(2)
C49 0.045(3) 0.024(2) 0.091(4) 0.012(2) -0.040(3) -0.0103(19)
O25 0.0223(13) 0.0187(12) 0.0366(14) -0.0064(10) -0.0076(11) -0.0016(10)
O26 0.0173(12) 0.0206(12) 0.0374(14) -0.0108(11) -0.0050(10) 0.0011(9)
C50 0.0119(16) 0.0284(19) 0.0318(19) -0.0101(15) 0.0005(14) -0.0014(14)
C51 0.0149(16) 0.0242(18) 0.037(2) -0.0038(16) -0.0022(15) 0.0007(14)
C52 0.027(2) 0.030(2) 0.044(2) -0.0097(18) -0.0021(17) 0.0029(16)
C53 0.034(2) 0.036(2) 0.050(3) 0.000(2) -0.006(2) 0.0090(18)
C54 0.028(2) 0.052(3) 0.052(3) 0.011(2) -0.010(2) 0.006(2)
C55 0.039(3) 0.059(3) 0.063(3) 0.008(2) -0.029(2) -0.014(2)
C56 0.028(2) 0.032(2) 0.055(3) 0.0012(19) -0.0160(19) -0.0072(17)
O27 0.0196(12) 0.0182(12) 0.0255(12) -0.0079(10) -0.0034(10) -0.0012(9)
O28 0.0184(12) 0.0174(11) 0.0260(12) -0.0052(9) -0.0047(10) 0.0001(9)
C57 0.0235(18) 0.0159(16) 0.0224(17) -0.0013(13) -0.0034(14) -0.0032(13)
C58 0.0206(17) 0.0155(16) 0.0327(19) -0.0058(14) -0.0074(14) 0.0008(13)
C59 0.028(2) 0.045(2) 0.044(2) -0.028(2) 0.0002(18) -0.0038(18)
C60 0.024(2) 0.082(4) 0.077(4) -0.050(3) 0.001(2) -0.009(2)
C61 0.034(2) 0.075(4) 0.076(3) -0.051(3) -0.014(2) -0.010(2)
C62 0.033(2) 0.040(2) 0.042(2) -0.0197(19) -0.0112(18) 0.0012(18)
C63 0.0214(17) 0.0207(17) 0.0313(19) -0.0069(15) -0.0061(15) -0.0009(14)
O29 0.0281(13) 0.0157(11) 0.0238(12) -0.0073(9) -0.0092(10) 0.0001(10)
O30 0.0298(14) 0.0178(12) 0.0399(15) -0.0034(11) 0.0006(12) -0.0002(10)
C64 0.0280(18) 0.0177(16) 0.0221(17) -0.0074(13) -0.0099(14) -0.0016(14)
C65 0.0309(19) 0.0185(16) 0.0219(17) -0.0078(13) -0.0133(15) 0.0013(14)
C66 0.038(2) 0.0209(17) 0.0214(18) -0.0090(14) -0.0051(16) 0.0009(15)
C67 0.036(2) 0.028(2) 0.029(2) -0.0100(16) -0.0011(17) 0.0041(16)
C68 0.043(2) 0.030(2) 0.039(2) -0.0149(18) -0.0132(19) 0.0139(18)
C69 0.044(2) 0.0189(18) 0.041(2) -0.0059(16) -0.0165(19) 0.0026(16)
C70 0.033(2) 0.0194(17) 0.0314(19) -0.0075(15) -0.0125(16) -0.0019(15)
O31 0.0208(12) 0.0171(11) 0.0266(12) -0.0089(10) -0.0003(10) 0.0002(9)
O32 0.0243(13) 0.0249(13) 0.0316(14) -0.0145(11) -0.0034(11) -0.0014(10)
C71 0.0254(18) 0.0172(16) 0.0163(16) -0.0013(13) -0.0007(13) 0.0007(14)
C72 0.0244(18) 0.0173(16) 0.0241(18) -0.0019(14) -0.0001(14) 0.0034(14)
C73 0.027(2) 0.029(2) 0.068(3) -0.019(2) -0.013(2) 0.0066(16)
C74 0.032(3) 0.046(3) 0.123(5) -0.031(3) -0.028(3) 0.007(2)
C75 0.028(2) 0.036(2) 0.081(4) -0.017(2) -0.002(2) 0.0100(19)
C76 0.042(2) 0.025(2) 0.038(2) -0.0056(17) 0.0040(19) 0.0129(18)
C77 0.034(2) 0.0207(18) 0.0246(18) -0.0016(14) -0.0006(16) 0.0011(15)
O33 0.0168(12) 0.0247(13) 0.0326(14) -0.0088(11) -0.0007(10) -0.0021(10)
O34 0.0233(14) 0.0368(16) 0.087(2) -0.0370(16) -0.0159(15) 0.0052(12)
C78 0.0221(18) 0.0227(18) 0.0223(17) -0.0021(14) -0.0014(14) -0.0011(14)
C79 0.0253(19) 0.0286(19) 0.0233(18) -0.0036(15) 0.0003(15) 0.0053(15)
C80 0.029(2) 0.050(3) 0.0258(19) -0.0151(18) -0.0089(16) 0.0082(18)
C81 0.031(2) 0.071(3) 0.032(2) -0.017(2) -0.0101(18) 0.017(2)
C82 0.048(3) 0.044(3) 0.067(3) 0.001(2) -0.002(3) 0.021(2)
C83 0.045(3) 0.033(3) 0.105(5) -0.010(3) 0.014(3) 0.005(2)
C84 0.028(2) 0.027(2) 0.069(3) -0.011(2) 0.006(2) 0.0009(17)
O35 0.0253(13) 0.0188(12) 0.0207(12) -0.0016(9) -0.0015(10) -0.0030(10)
O36 0.0245(13) 0.0208(13) 0.0371(15) -0.0062(11) 0.0041(11) -0.0019(10)
C85 0.0247(18) 0.0228(17) 0.0160(16) -0.0025(13) -0.0007(14) -0.0032(14)
C86 0.0273(18) 0.0187(16) 0.0172(16) -0.0009(13) -0.0057(14) -0.0030(14)
C87 0.0238(18) 0.0266(18) 0.0237(18) -0.0047(15) -0.0039(14) -0.0002(14)
C88 0.035(2) 0.0245(19) 0.031(2) -0.0095(16) -0.0092(16) 0.0044(16)
C89 0.049(2) 0.0190(18) 0.038(2) -0.0054(16) -0.0154(19) -0.0032(17)
C90 0.032(2) 0.030(2) 0.033(2) -0.0047(16) -0.0064(17) -0.0107(16)
C91 0.0275(19) 0.0255(18) 0.0258(18) -0.0065(15) -0.0073(15) -0.0029(15)
O37 0.0265(13) 0.0168(11) 0.0210(12) -0.0042(9) -0.0071(10) -0.0011(9)
O38 0.0405(15) 0.0225(13) 0.0325(14) -0.0135(11) -0.0158(12) 0.0065(11)
C92 0.0239(18) 0.0184(17) 0.0223(17) -0.0047(13) -0.0033(14) -0.0038(13)
C93 0.0239(17) 0.0201(17) 0.0190(16) -0.0026(13) -0.0026(14) -0.0052(14)
C94 0.036(2) 0.0240(18) 0.0251(18) -0.0098(15) -0.0120(16) 0.0016(15)
C95 0.039(2) 0.032(2) 0.033(2) -0.0092(17) -0.0161(18) 0.0067(17)
C96 0.043(2) 0.036(2) 0.030(2) -0.0028(17) -0.0187(18) -0.0041(18)
C97 0.053(3) 0.034(2) 0.0264(19) -0.0099(17) -0.0154(18) -0.0102(19)
C98 0.035(2) 0.0218(18) 0.0252(18) -0.0067(14) -0.0073(16) -0.0073(15)
N111 0.033(2) 0.052(3) 0.114(4) -0.007(3) -0.020(3) -0.005(2)
C111 0.038(3) 0.040(3) 0.105(5) 0.009(3) -0.040(3) -0.013(2)
C112 0.102(5) 0.093(5) 0.071(4) 0.007(4) -0.043(4) -0.049(4)
O44 0.110(6) 0.040(4) 0.049(4) -0.021(3) -0.051(4) 0.023(4)
O45 0.060(7) 0.057(6) 0.095(10) -0.031(7) 0.014(6) -0.033(6)
O46 0.057(4) 0.047(4) 0.040(3) -0.008(3) -0.030(3) 0.014(3)
S2 0.0471(12) 0.0291(10) 0.0278(10) -0.0047(8) -0.0143(9) -0.0034(9)
C100 0.039(5) 0.036(5) 0.050(6) -0.010(5) -0.018(4) -0.002(4)
F4 0.082(4) 0.050(3) 0.066(4) -0.024(3) -0.048(3) 0.030(3)
F5 0.083(5) 0.093(6) 0.041(4) -0.027(4) -0.018(3) 0.040(4)
F6 0.052(4) 0.059(4) 0.186(9) -0.014(5) 0.019(5) -0.015(3)
N211 0.099(13) 0.046(6) 0.056(7) -0.003(5) -0.043(8) -0.027(8)
C211 0.095(9) 0.037(5) 0.039(6) -0.005(4) -0.030(6) -0.011(6)
C212 0.115(12) 0.047(7) 0.048(7) -0.003(6) -0.030(8) -0.016(7)

loop_
_atom_type_symbol
_atom_type_description
_atom_type_scat_dispersion_real
_atom_type_scat_dispersion_imag
_atom_type_scat_source
C C 0.0033 0.0016 'International Tables Vol C Tables 4.2.6.8 and 6.1.1.4'
H H 0.0000 0.0000 'International Tables Vol C Tables 4.2.6.8 and 6.1.1.4'
N N 0.0061 0.0033 'International Tables Vol C Tables 4.2.6.8 and 6.1.1.4'
O O 0.0106 0.0060 'International Tables Vol C Tables 4.2.6.8 and 6.1.1.4'
F F 0.0171 0.0103 'International Tables Vol C Tables 4.2.6.8 and 6.1.1.4'
S S 0.1246 0.1234 'International Tables Vol C Tables 4.2.6.8 and 6.1.1.4'
Fe Fe 0.3463 0.8444 'International Tables Vol C Tables 4.2.6.8 and 6.1.1.4'
Yb Yb -0.3850 5.5486 'International Tables Vol C Tables 4.2.6.8 and 6.1.1.4'

loop_
_geom_angle_atom_site_label_1
_geom_angle_atom_site_label_2
_geom_angle_atom_site_label_3
_geom_angle
O8 Yb1 O6 107.36(8)
O8 Yb1 O5 67.55(7)
O6 Yb1 O5 88.61(8)
O8 Yb1 O9 85.70(8)
O6 Yb1 O9 66.14(8)
O5 Yb1 O9 136.06(8)
O8 Yb1 O7 152.26(8)
O6 Yb1 O7 91.04(8)
O5 Yb1 O7 135.15(8)
O9 Yb1 O7 83.01(8)
O8 Yb1 O10 92.31(8)
O6 Yb1 O10 152.29(8)
O5 Yb1 O10 80.96(8)
O9 Yb1 O10 136.47(8)
O7 Yb1 O10 78.92(8)
O8 Yb1 N2 136.40(9)
O6 Yb1 N2 70.95(9)
O5 Yb1 N2 68.86(9)
O9 Yb1 N2 127.48(9)
O7 Yb1 N2 68.75(9)
O10 Yb1 N2 81.34(10)
O8 Yb1 N3 71.07(8)
O6 Yb1 N3 135.79(8)
O5 Yb1 N3 126.71(8)
O9 Yb1 N3 69.72(8)
O7 Yb1 N3 81.25(9)
O10 Yb1 N3 68.59(9)
N2 Yb1 N3 141.03(10)
O15 Yb2 O12 66.73(8)
O15 Yb2 O14 85.89(8)
O12 Yb2 O14 138.37(8)
O15 Yb2 O11 116.16(8)
O12 Yb2 O11 98.50(8)
O14 Yb2 O11 65.14(7)
O15 Yb2 O16 90.23(8)
O12 Yb2 O16 78.35(8)
O14 Yb2 O16 134.83(8)
O11 Yb2 O16 150.07(8)
O15 Yb2 O13 152.45(8)
O12 Yb2 O13 132.53(8)
O14 Yb2 O13 85.51(8)
O11 Yb2 O13 83.44(8)
O16 Yb2 O13 77.61(8)
O15 Yb2 N5 70.94(8)
O12 Yb2 N5 124.85(8)
O14 Yb2 N5 68.23(8)
O11 Yb2 N5 131.82(8)
O16 Yb2 N5 68.02(9)
O13 Yb2 N5 81.56(9)
O15 Yb2 N4 134.00(8)
O12 Yb2 N4 67.34(8)
O14 Yb2 N4 129.32(8)
O11 Yb2 N4 68.59(8)
O16 Yb2 N4 83.08(9)
O13 Yb2 N4 69.60(9)
N5 Yb2 N4 142.96(9)
O4 Yb3 O17 106.34(8)
O4 Yb3 O28 85.32(8)
O17 Yb3 O28 154.61(8)
O4 Yb3 O37 84.87(8)
O17 Yb3 O37 128.59(8)
O28 Yb3 O37 73.90(8)
O4 Yb3 O19 157.22(8)
O17 Yb3 O19 91.28(8)
O28 Yb3 O19 84.50(8)
O37 Yb3 O19 72.74(8)
O4 Yb3 O18 65.33(7)
O17 Yb3 O18 85.49(8)
O28 Yb3 O18 78.96(8)
O37 Yb3 O18 141.04(8)
O19 Yb3 O18 131.94(8)
O4 Yb3 N6 132.54(8)
O17 Yb3 N6 71.70(8)
O28 Yb3 N6 83.75(8)
O37 Yb3 N6 134.77(8)
O19 Yb3 N6 66.28(8)
O18 Yb3 N6 67.26(8)
O4 Yb3 O20 79.08(7)
O17 Yb3 O20 62.44(7)
O28 Yb3 O20 142.91(7)
O37 Yb3 O20 71.37(7)
O19 Yb3 O20 97.18(7)
O18 Yb3 O20 122.59(7)
N6 Yb3 O20 130.89(8)
O8 Fe1 O1 97.23(9)
O8 Fe1 O5 79.02(9)
O1 Fe1 O5 172.73(9)
O8 Fe1 O29 95.71(9)
O1 Fe1 O29 90.74(9)
O5 Fe1 O29 95.80(9)
O8 Fe1 O2 94.86(9)
O1 Fe1 O2 76.18(9)
O5 Fe1 O2 97.83(9)
O29 Fe1 O2 164.12(9)
O8 Fe1 O23 167.98(9)
O1 Fe1 O23 94.77(9)
O5 Fe1 O23 88.98(9)
O29 Fe1 O23 84.83(9)
O2 Fe1 O23 87.29(8)
O14 Fe2 O1 97.64(9)
O14 Fe2 O11 77.58(9)
O1 Fe2 O11 174.10(9)
O14 Fe2 O2 100.92(9)
O1 Fe2 O2 76.89(9)
O11 Fe2 O2 100.46(9)
O14 Fe2 O24 165.73(9)
O1 Fe2 O24 95.10(9)
O11 Fe2 O24 90.06(9)
O2 Fe2 O24 88.21(9)
O14 Fe2 O31 91.41(9)
O1 Fe2 O31 91.82(9)
O11 Fe2 O31 91.76(9)
O2 Fe2 O31 164.20(9)
O24 Fe2 O31 81.75(9)
O9 Fe3 O6 78.63(9)
O9 Fe3 O21 171.20(9)
O6 Fe3 O21 96.79(10)
O9 Fe3 O33 97.86(10)
O6 Fe3 O33 94.89(9)
O21 Fe3 O33 89.98(9)
O9 Fe3 O3 100.43(9)
O6 Fe3 O3 98.19(9)
O21 Fe3 O3 72.60(9)
O33 Fe3 O3 159.28(9)
O9 Fe3 O25 87.35(9)
O6 Fe3 O25 165.94(9)
O21 Fe3 O25 97.25(10)
O33 Fe3 O25 85.88(10)
O3 Fe3 O25 85.31(9)
O17 Fe4 O20 79.81(9)
O17 Fe4 O3 105.78(9)
O20 Fe4 O3 100.61(9)
O17 Fe4 O26 87.41(9)
O20 Fe4 O26 160.59(9)
O3 Fe4 O26 96.88(9)
O17 Fe4 O21 177.52(10)
O20 Fe4 O21 102.52(9)
O3 Fe4 O21 73.06(9)
O26 Fe4 O21 90.56(10)
O17 Fe4 N7 104.44(10)
O20 Fe4 N7 81.15(10)
O3 Fe4 N7 149.56(10)
O26 Fe4 N7 88.05(10)
O21 Fe4 N7 76.89(9)
O18 Fe5 O15 94.96(9)
O18 Fe5 O12 168.88(9)
O15 Fe5 O12 76.62(9)
O18 Fe5 O4 76.53(9)
O15 Fe5 O4 98.91(9)
O12 Fe5 O4 97.38(9)
O18 Fe5 O35 92.34(9)
O15 Fe5 O35 94.51(9)
O12 Fe5 O35 95.52(9)
O4 Fe5 O35 163.19(9)
O18 Fe5 O27 98.47(9)
O15 Fe5 O27 166.33(9)
O12 Fe5 O27 90.36(9)
O4 Fe5 O27 86.72(9)
O35 Fe5 O27 82.46(9)
Fe2 O1 Fe1 102.11(10)
Fe2 O1 H1 109(3)
Fe1 O1 H1 137(3)
C5 N1 C3 111.4(2)
C5 N1 C1 110.5(2)
C3 N1 C1 115.0(2)
C5 N1 H11 106(2)
C3 N1 H11 105(2)
C1 N1 H11 108(2)
N1 C1 C2 114.2(3)
N1 C1 H1A 108.7
C2 C1 H1A 108.7
N1 C1 H1B 108.7
C2 C1 H1B 108.7
H1A C1 H1B 107.6
O2 C2 C1 112.6(3)
O2 C2 H2A 109.1
C1 C2 H2A 109.1
O2 C2 H2B 109.1
C1 C2 H2B 109.1
H2A C2 H2B 107.8
C2 O2 Fe2 122.52(18)
C2 O2 Fe1 118.59(18)
Fe2 O2 Fe1 97.30(9)
N1 C3 C4 114.5(2)
N1 C3 H3A 108.6
C4 C3 H3A 108.6
N1 C3 H3B 108.6
C4 C3 H3B 108.6
H3A C3 H3B 107.6
O3 C4 C3 114.0(3)
O3 C4 H4A 108.7
C3 C4 H4A 108.7
O3 C4 H4B 108.7
C3 C4 H4B 108.7
H4A C4 H4B 107.6
C4 O3 Fe4 137.68(19)
C4 O3 Fe3 121.71(18)
Fe4 O3 Fe3 100.62(9)
N1 C5 C6 113.7(3)
N1 C5 H5A 108.8
C6 C5 H5A 108.8
N1 C5 H5B 108.8
C6 C5 H5B 108.8
H5A C5 H5B 107.7
O4 C6 C5 112.4(3)
O4 C6 H6A 109.1
C5 C6 H6A 109.1
O4 C6 H6B 109.1
C5 C6 H6B 109.1
H6A C6 H6B 107.8
C6 O4 Fe5 125.63(19)
C6 O4 Yb3 123.78(18)
Fe5 O4 Yb3 106.36(9)
C9A N2 C7 120.8(4)
C11B N2 C7 123.0(5)
C9A N2 C11A 109.9(4)
C7 N2 C11A 102.1(3)
C11B N2 C9B 104.1(6)
C7 N2 C9B 98.3(4)
C9A N2 Yb1 111.0(3)
C11B N2 Yb1 116.8(4)
C7 N2 Yb1 107.6(2)
C11A N2 Yb1 104.0(3)
C9B N2 Yb1 103.2(3)
N2 C7 C8 111.0(3)
N2 C7 H7A 109.4
C8 C7 H7A 109.4
N2 C7 H7B 109.4
C8 C7 H7B 109.4
H7A C7 H7B 108.0
O5 C8 C7 110.1(3)
O5 C8 H8A 109.6
C7 C8 H8A 109.6
O5 C8 H8B 109.6
C7 C8 H8B 109.6
H8A C8 H8B 108.2
C8 O5 Fe1 128.9(2)
C8 O5 Yb1 124.18(19)
Fe1 O5 Yb1 105.58(9)
N2 C9A C10 116.8(5)
N2 C9A H9A1 108.1
C10 C9A H9A1 108.1
N2 C9A H9A2 108.1
C10 C9A H9A2 108.1
H9A1 C9A H9A2 107.3
C10 C9B N2 111.7(6)
C10 C9B H9B1 109.3
N2 C9B H9B1 109.3
C10 C9B H9B2 109.3
N2 C9B H9B2 109.3
H9B1 C9B H9B2 107.9
C9B C10 O6 121.0(5)
O6 C10 C9A 112.4(4)
O6 C10 H10A 109.1
C9A C10 H10A 109.1
O6 C10 H10B 109.1
C9A C10 H10B 109.1
H10A C10 H10B 107.9
C9B C10 H10C 107.1
O6 C10 H10C 107.1
C9B C10 H10D 107.1
O6 C10 H10D 107.1
H10C C10 H10D 106.8
C10 O6 Fe3 124.9(3)
C10 O6 Yb1 120.9(2)
Fe3 O6 Yb1 107.41(10)
C12 C11A N2 113.0(5)
C12 C11A H11A 109.0
N2 C11A H11A 109.0
C12 C11A H11B 109.0
N2 C11A H11B 109.0
H11A C11A H11B 107.8
N2 C11B C12 111.3(6)
N2 C11B H11C 109.4
C12 C11B H11C 109.4
N2 C11B H11D 109.4
C12 C11B H11D 109.4
H11C C11B H11D 108.0
C11A C12 O7 117.1(4)
O7 C12 C11B 111.6(4)
C11A C12 H12A 108.0
O7 C12 H12A 108.0
C11A C12 H12B 108.0
O7 C12 H12B 108.0
H12A C12 H12B 107.3
O7 C12 H12C 109.3
C11B C12 H12C 109.3
O7 C12 H12D 109.3
C11B C12 H12D 109.3
H12C C12 H12D 108.0
C12 O7 Yb1 120.0(3)
C12 O7 H7 115(3)
Yb1 O7 H7 118(3)
C15 N3 C13 112.9(3)
C15 N3 C17 109.3(3)
C13 N3 C17 110.2(3)
C15 N3 Yb1 107.89(19)
C13 N3 Yb1 108.48(19)
C17 N3 Yb1 108.0(2)
N3 C13 C14 113.6(3)
N3 C13 H13A 108.8
C14 C13 H13A 108.8
N3 C13 H13B 108.8
C14 C13 H13B 108.8
H13A C13 H13B 107.7
O8 C14 C13 109.2(3)
O8 C14 H14A 109.8
C13 C14 H14A 109.8
O8 C14 H14B 109.8
C13 C14 H14B 109.8
H14A C14 H14B 108.3
C14 O8 Fe1 127.71(19)
C14 O8 Yb1 120.84(18)
Fe1 O8 Yb1 107.12(9)
N3 C15 C16 111.6(3)
N3 C15 H15A 109.3
C16 C15 H15A 109.3
N3 C15 H15B 109.3
C16 C15 H15B 109.3
H15A C15 H15B 108.0
O9 C16 C15 109.6(3)
O9 C16 H16A 109.7
C15 C16 H16A 109.7
O9 C16 H16B 109.7
C15 C16 H16B 109.7
H16A C16 H16B 108.2
C16 O9 Fe3 128.86(19)
C16 O9 Yb1 123.30(18)
Fe3 O9 Yb1 107.46(9)
N3 C17 C18 111.6(3)
N3 C17 H17A 109.3
C18 C17 H17A 109.3
N3 C17 H17B 109.3
C18 C17 H17B 109.3
H17A C17 H17B 108.0
O10 C18 C17 109.7(3)
O10 C18 H18A 109.7
C17 C18 H18A 109.7
O10 C18 H18B 109.7
C17 C18 H18B 109.7
H18A C18 H18B 108.2
C18 O10 Yb1 122.1(2)
C18 O10 H10 104(3)
Yb1 O10 H10 115(3)
C21 N4 C19 109.8(3)
C21 N4 C23 112.3(3)
C19 N4 C23 110.4(3)
C21 N4 Yb2 106.1(2)
C19 N4 Yb2 105.91(19)
C23 N4 Yb2 112.0(2)
N4 C19 C20 111.0(3)
N4 C19 H19A 109.4
C20 C19 H19A 109.4
N4 C19 H19B 109.4
C20 C19 H19B 109.4
H19A C19 H19B 108.0
O11 C20 C19 109.7(3)
O11 C20 H20A 109.7
C19 C20 H20A 109.7
O11 C20 H20B 109.7
C19 C20 H20B 109.7
H20A C20 H20B 108.2
C20 O11 Fe2 122.41(19)
C20 O11 Yb2 123.29(18)
Fe2 O11 Yb2 106.73(9)
N4 C21 C22 110.5(3)
N4 C21 H21A 109.6
C22 C21 H21A 109.6
N4 C21 H21B 109.6
C22 C21 H21B 109.6
H21A C21 H21B 108.1
O12 C22 C21 109.9(3)
O12 C22 H22C 109.7
C21 C22 H22C 109.7
O12 C22 H22D 109.7
C21 C22 H22D 109.7
H22C C22 H22D 108.2
C22 O12 Fe5 125.09(19)
C22 O12 Yb2 125.12(18)
Fe5 O12 Yb2 107.06(10)
N4 C23 C24 111.5(3)
N4 C23 H23A 109.3
C24 C23 H23A 109.3
N4 C23 H23B 109.3
C24 C23 H23B 109.3
H23A C23 H23B 108.0
O13 C24 C23 111.2(3)
O13 C24 H24A 109.4
C23 C24 H24A 109.4
O13 C24 H24B 109.4
C23 C24 H24B 109.4
H24A C24 H24B 108.0
C24 O13 Yb2 113.87(19)
C24 O13 H13 113(3)
Yb2 O13 H13 110(3)
C29 N5 C25 109.3(3)
C29 N5 C27 110.8(3)
C25 N5 C27 111.7(3)
C29 N5 Yb2 108.3(2)
C25 N5 Yb2 107.23(19)
C27 N5 Yb2 109.34(19)
N5 C25 C26 110.7(3)
N5 C25 H25A 109.5
C26 C25 H25A 109.5
N5 C25 H25B 109.5
C26 C25 H25B 109.5
H25A C25 H25B 108.1
O14 C26 C25 108.8(3)
O14 C26 H26A 109.9
C25 C26 H26A 109.9
O14 C26 H26B 109.9
C25 C26 H26B 109.9
H26A C26 H26B 108.3
C26 O14 Fe2 121.91(19)
C26 O14 Yb2 124.34(19)
Fe2 O14 Yb2 107.77(9)
N5 C27 C28 112.3(3)
N5 C27 H27A 109.1
C28 C27 H27A 109.1
N5 C27 H27B 109.1
C28 C27 H27B 109.1
H27A C27 H27B 107.9
O15 C28 C27 109.8(3)
O15 C28 Yb2 37.41(13)
C27 C28 Yb2 82.88(19)
O15 C28 H28A 120.8
C27 C28 H28A 120.8
Yb2 C28 H28A 120.8
C28 O15 Fe5 128.77(19)
C28 O15 Yb2 119.68(18)
Fe5 O15 Yb2 109.33(10)
N5 C29 C30 111.6(3)
N5 C29 H29A 109.3
C30 C29 H29A 109.3
N5 C29 H29B 109.3
C30 C29 H29B 109.3
H29A C29 H29B 108.0
O16 C30 C29 108.0(3)
O16 C30 H30A 110.1
C29 C30 H30A 110.1
O16 C30 H30B 110.1
C29 C30 H30B 110.1
H30A C30 H30B 108.4
C30 O16 Yb2 122.8(2)
C30 O16 H16 118(3)
Yb2 O16 H16 112(3)
C33 N6 C35 108.4(2)
C33 N6 C31 112.5(3)
C35 N6 C31 111.0(3)
C33 N6 Yb3 108.31(18)
C35 N6 Yb3 110.04(19)
C31 N6 Yb3 106.56(19)
N6 C31 C32 112.9(3)
N6 C31 H31A 109.0
C32 C31 H31A 109.0
N6 C31 H31B 109.0
C32 C31 H31B 109.0
H31A C31 H31B 107.8
O17 C32 C31 109.1(3)
O17 C32 H32A 109.9
C31 C32 H32A 109.9
O17 C32 H32B 109.9
C31 C32 H32B 109.9
H32A C32 H32B 108.3
C32 O17 Fe4 128.6(2)
C32 O17 Yb3 116.31(18)
Fe4 O17 Yb3 115.10(10)
N6 C33 C34 111.4(3)
N6 C33 H33A 109.4
C34 C33 H33A 109.4
N6 C33 H33B 109.4
C34 C33 H33B 109.4
H33A C33 H33B 108.0
O18 C34 C33 109.4(3)
O18 C34 H34A 109.8
C33 C34 H34A 109.8
O18 C34 H34B 109.8
C33 C34 H34B 109.8
H34A C34 H34B 108.2
C34 O18 Fe5 126.12(19)
C34 O18 Yb3 124.75(18)
Fe5 O18 Yb3 103.86(9)
N6 C35 C36 111.1(3)
N6 C35 H35A 109.4
C36 C35 H35A 109.4
N6 C35 H35B 109.4
C36 C35 H35B 109.4
H35A C35 H35B 108.0
O19 C36 C35 108.7(3)
O19 C36 H36A 109.9
C35 C36 H36A 109.9
O19 C36 H36B 109.9
C35 C36 H36B 109.9
H36A C36 H36B 108.3
C36 O19 Yb3 126.8(2)
C36 O19 H19 115(3)
Yb3 O19 H19 107(3)
C39 N7 C41 109.7(3)
C39 N7 C37 113.1(3)
C41 N7 C37 111.8(3)
C39 N7 Fe4 106.0(2)
C41 N7 Fe4 111.0(2)
C37 N7 Fe4 104.98(19)
N7 C37 C38 111.3(3)
N7 C37 H37A 109.4
C38 C37 H37A 109.4
N7 C37 H37B 109.4
C38 C37 H37B 109.4
H37A C37 H37B 108.0
O20 C38 C37 109.3(3)
O20 C38 H38A 109.8
C37 C38 H38A 109.8
O20 C38 H38B 109.8
C37 C38 H38B 109.8
H38A C38 H38B 108.3
C38 O20 Fe4 108.60(19)
C38 O20 Yb3 126.68(18)
Fe4 O20 Yb3 102.02(9)
N7 C39 C40 110.4(3)
N7 C39 H39A 109.6
C40 C39 H39A 109.6
N7 C39 H39B 109.6
C40 C39 H39B 109.6
H39A C39 H39B 108.1
O21 C40 C39 108.7(3)
O21 C40 H40A 110.0
C39 C40 H40A 110.0
O21 C40 H40B 110.0
C39 C40 H40B 110.0
H40A C40 H40B 108.3
C40 O21 Fe3 131.6(2)
C40 O21 Fe4 121.07(19)
Fe3 O21 Fe4 101.50(10)
N7 C41 C42 114.5(3)
N7 C41 H41A 108.6
C42 C41 H41A 108.6
N7 C41 H41B 108.6
C42 C41 H41B 108.6
H41A C41 H41B 107.6
O22B C42 C41 105.6(4)
O22A C42 C41 110.1(4)
O22A C42 H42A 109.6
C41 C42 H42A 109.6
O22A C42 H42B 109.6
C41 C42 H42B 109.6
H42A C42 H42B 108.2
O22B C42 H42C 111.1
C41 C42 H42C 110.8
O22B C42 H42D 110.2
C41 C42 H42D 110.2
H42C C42 H42D 108.8
C42 O22A H22A 109.5
C42 O22B H22B 109.5
C43 O23 Fe1 127.9(2)
C43 O24 Fe2 128.7(2)
O23 C43 O24 125.7(3)
O23 C43 C44 117.8(3)
O24 C43 C44 116.5(3)
C49 C44 C45 119.0(3)
C49 C44 C43 119.5(3)
C45 C44 C43 121.5(3)
C46 C45 C44 120.5(3)
C46 C45 H45A 119.8
C44 C45 H45A 119.8
C47 C46 C45 120.0(4)
C47 C46 H46A 120.0
C45 C46 H46A 120.0
C48 C47 C46 120.3(4)
C48 C47 H47A 119.8
C46 C47 H47A 119.8
C47 C48 C49 119.8(4)
C47 C48 H48A 120.1
C49 C48 H48A 120.1
C44 C49 C48 120.3(4)
C44 C49 H49A 119.8
C48 C49 H49A 119.8
C50 O25 Fe3 129.4(2)
C50 O26 Fe4 126.5(2)
O25 C50 O26 124.3(3)
O25 C50 C51 118.3(3)
O26 C50 C51 117.3(3)
C56 C51 C52 118.8(4)
C56 C51 C50 121.0(3)
C52 C51 C50 120.1(3)
C53 C52 C51 120.9(4)
C53 C52 H52A 119.6
C51 C52 H52A 119.6
C52 C53 C54 119.5(4)
C52 C53 H53A 120.3
C54 C53 H53A 120.3
C55 C54 C53 120.3(4)
C55 C54 H54A 119.9
C53 C54 H54A 119.9
C54 C55 C56 120.3(4)
C54 C55 H55A 119.9
C56 C55 H55A 119.9
C55 C56 C51 120.3(4)
C55 C56 H56A 119.8
C51 C56 H56A 119.8
C57 O27 Fe5 129.6(2)
C57 O28 Yb3 129.0(2)
O28 C57 O27 125.4(3)
O28 C57 C58 118.3(3)
O27 C57 C58 116.3(3)
C59 C58 C63 118.9(3)
C59 C58 C57 121.1(3)
C63 C58 C57 119.9(3)
C60 C59 C58 120.4(4)
C60 C59 H59A 119.8
C58 C59 H59A 119.8
C59 C60 C61 120.2(4)
C59 C60 H60A 119.9
C61 C60 H60A 119.9
C62 C61 C60 119.3(4)
C62 C61 H61A 120.3
C60 C61 H61A 120.3
C61 C62 C63 121.2(4)
C61 C62 H62A 119.4
C63 C62 H62A 119.4
C62 C63 C58 119.9(3)
C62 C63 H63A 120.0
C58 C63 H63A 120.0
C64 O29 Fe1 129.2(2)
O30 C64 O29 124.3(3)
O30 C64 C65 118.4(3)
O29 C64 C65 117.3(3)
C70 C65 C66 119.3(3)
C70 C65 C64 119.4(3)
C66 C65 C64 121.2(3)
C67 C66 C65 120.3(3)
C67 C66 H66A 119.8
C65 C66 H66A 119.8
C68 C67 C66 119.8(4)
C68 C67 H67A 120.1
C66 C67 H67A 120.1
C69 C68 C67 120.4(4)
C69 C68 H68A 119.8
C67 C68 H68A 119.8
C68 C69 C70 119.8(4)
C68 C69 H69A 120.1
C70 C69 H69A 120.1
C65 C70 C69 120.3(4)
C65 C70 H70A 119.8
C69 C70 H70A 119.8
C71 O31 Fe2 125.0(2)
O32 C71 O31 125.3(3)
O32 C71 C72 118.6(3)
O31 C71 C72 116.1(3)
C73 C72 C77 119.7(3)
C73 C72 C71 121.4(3)
C77 C72 C71 118.9(3)
C72 C73 C74 120.3(4)
C72 C73 H73A 119.9
C74 C73 H73A 119.9
C75 C74 C73 119.4(4)
C75 C74 H74A 120.3
C73 C74 H74A 120.3
C76 C75 C74 120.4(4)
C76 C75 H75A 119.8
C74 C75 H75A 119.8
C75 C76 C77 120.3(4)
C75 C76 H76A 119.9
C77 C76 H76A 119.9
C76 C77 C72 120.0(4)
C76 C77 H77A 120.0
C72 C77 H77A 120.0
C78 O33 Fe3 134.6(2)
O34 C78 O33 124.1(3)
O34 C78 C79 118.4(3)
O33 C78 C79 117.5(3)
C80 C79 C84 119.7(4)
C80 C79 C78 120.7(4)
C84 C79 C78 119.6(3)
C79 C80 C81 119.6(4)
C79 C80 H80A 120.2
C81 C80 H80A 120.2
C82 C81 C80 119.8(4)
C82 C81 H81A 120.1
C80 C81 H81A 120.1
C83 C82 C81 121.2(4)
C83 C82 H82A 119.4
C81 C82 H82A 119.4
C82 C83 C84 118.8(5)
C82 C83 H83A 120.6
C84 C83 H83A 120.6
C79 C84 C83 120.9(4)
C79 C84 H84A 119.6
C83 C84 H84A 119.6
C85 O35 Fe5 131.8(2)
O36 C85 O35 124.1(3)
O36 C85 C86 118.4(3)
O35 C85 C86 117.5(3)
C87 C86 C91 119.5(3)
C87 C86 C85 120.4(3)
C91 C86 C85 120.1(3)
C86 C87 C88 120.7(3)
C86 C87 H87A 119.7
C88 C87 H87A 119.7
C87 C88 C89 119.7(3)
C87 C88 H88A 120.1
C89 C88 H88A 120.1
C90 C89 C88 120.1(3)
C90 C89 H89A 119.9
C88 C89 H89A 119.9
C89 C90 C91 119.9(4)
C89 C90 H90A 120.0
C91 C90 H90A 120.0
C86 C91 C90 120.0(3)
C86 C91 H91A 120.0
C90 C91 H91A 120.0
C92 O37 Yb3 136.8(2)
O37 C92 O38 124.3(3)
O37 C92 C93 118.0(3)
O38 C92 C93 117.6(3)
C94 C93 C98 119.3(3)
C94 C93 C92 121.0(3)
C98 C93 C92 119.8(3)
C95 C94 C93 120.1(3)
C95 C94 H94A 120.0
C93 C94 H94A 120.0
C96 C95 C94 120.7(4)
C96 C95 H95A 119.7
C94 C95 H95A 119.7
C95 C96 C97 119.5(4)
C95 C96 H96A 120.3
C97 C96 H96A 120.3
C98 C97 C96 120.4(3)
C98 C97 H97A 119.8
C96 C97 H97A 119.8
C97 C98 C93 120.2(3)
C97 C98 H98A 119.9
C93 C98 H98A 119.9
N111 C111 C112 177.4(6)
C111 C112 H11E 109.5
C111 C112 H11F 109.5
H11E C112 H11F 109.5
C111 C112 H11G 109.5
H11E C112 H11G 109.5
H11F C112 H11G 109.5
O46 S2 O44 114.4(4)
O46 S2 O45 113.5(6)
O44 S2 O45 115.6(6)
O46 S2 C100 103.8(4)
O44 S2 C100 104.4(4)
O45 S2 C100 103.2(6)
F6 C100 F5 107.9(9)
F6 C100 F4 106.6(8)
F5 C100 F4 104.1(8)
F6 C100 S2 112.5(7)
F5 C100 S2 112.9(7)
F4 C100 S2 112.1(7)
N211 C211 C212 178.3(15)
C211 C212 H21C 109.5
C211 C212 H21D 109.5
H21C C212 H21D 109.5
C211 C212 H21E 109.5
H21C C212 H21E 109.5
H21D C212 H21E 109.5

loop_
_geom_bond_atom_site_label_1
_geom_bond_atom_site_label_2
_geom_bond_distance
Yb1 O8 2.240(2)
Yb1 O6 2.267(2)
Yb1 O5 2.268(2)
Yb1 O9 2.284(2)
Yb1 O7 2.327(2)
Yb1 O10 2.349(2)
Yb1 N2 2.522(3)
Yb1 N3 2.532(3)
Yb1 Fe1 3.3851(5)
Yb1 Fe3 3.4191(5)
Yb2 O15 2.222(2)
Yb2 O12 2.274(2)
Yb2 O14 2.297(2)
Yb2 O11 2.304(2)
Yb2 O16 2.361(2)
Yb2 O13 2.374(2)
Yb2 N5 2.541(3)
Yb2 N4 2.555(3)
Yb2 Fe5 3.4390(5)
Yb2 Fe2 3.4490(5)
Yb3 O4 2.225(2)
Yb3 O17 2.258(2)
Yb3 O28 2.305(2)
Yb3 O37 2.320(2)
Yb3 O19 2.328(2)
Yb3 O18 2.343(2)
Yb3 N6 2.584(3)
Yb3 O20 2.596(2)
Yb3 Fe5 3.3996(5)
Yb3 Fe4 3.5744(5)
Fe1 O8 1.963(2)
Fe1 O1 1.969(2)
Fe1 O5 1.976(2)
Fe1 O29 2.014(2)
Fe1 O2 2.055(2)
Fe1 O23 2.090(2)
Fe2 O14 1.965(2)
Fe2 O1 1.969(2)
Fe2 O11 1.988(2)
Fe2 O2 2.024(2)
Fe2 O24 2.056(2)
Fe2 O31 2.109(2)
Fe3 O9 1.950(2)
Fe3 O6 1.969(2)
Fe3 O21 1.997(2)
Fe3 O33 2.002(2)
Fe3 O3 2.062(2)
Fe3 O25 2.091(2)
Fe4 O17 1.974(2)
Fe4 O20 1.975(2)
Fe4 O3 1.999(2)
Fe4 O26 2.032(2)
Fe4 O21 2.038(2)
Fe4 N7 2.259(3)
Fe5 O18 1.965(2)
Fe5 O15 1.991(2)
Fe5 O12 1.998(2)
Fe5 O4 2.019(2)
Fe5 O35 2.051(2)
Fe5 O27 2.056(2)
O1 H1 0.76(3)
N1 C5 1.509(4)
N1 C3 1.510(4)
N1 C1 1.510(4)
N1 H11 0.98(3)
C1 C2 1.532(4)
C1 H1A 0.9900
C1 H1B 0.9900
C2 O2 1.421(4)
C2 H2A 0.9900
C2 H2B 0.9900
C3 C4 1.532(4)
C3 H3A 0.9900
C3 H3B 0.9900
C4 O3 1.411(4)
C4 H4A 0.9900
C4 H4B 0.9900
C5 C6 1.510(4)
C5 H5A 0.9900
C5 H5B 0.9900
C6 O4 1.406(4)
C6 H6A 0.9900
C6 H6B 0.9900
N2 C9A 1.381(6)
N2 C11B 1.383(10)
N2 C7 1.469(4)
N2 C11A 1.609(7)
N2 C9B 1.726(9)
C7 C8 1.521(5)
C7 H7A 0.9900
C7 H7B 0.9900
C8 O5 1.421(4)
C8 H8A 0.9900
C8 H8B 0.9900
C9A C10 1.526(7)
C9A H9A1 0.9900
C9A H9A2 0.9900
C9B C10 1.250(9)
C9B H9B1 0.9900
C9B H9B2 0.9900
C10 O6 1.421(4)
C10 H10A 0.9900
C10 H10B 0.9900
C10 H10C 0.9900
C10 H10D 0.9900
C11A C12 1.325(8)
C11A H11A 0.9900
C11A H11B 0.9900
C11B C12 1.583(10)
C11B H11C 0.9900
C11B H11D 0.9900
C12 O7 1.426(5)
C12 H12A 0.9900
C12 H12B 0.9900
C12 H12C 0.9900
C12 H12D 0.9900
O7 H7 0.74(3)
N3 C15 1.480(4)
N3 C13 1.486(4)
N3 C17 1.487(4)
C13 C14 1.517(5)
C13 H13A 0.9900
C13 H13B 0.9900
C14 O8 1.420(4)
C14 H14A 0.9900
C14 H14B 0.9900
C15 C16 1.529(5)
C15 H15A 0.9900
C15 H15B 0.9900
C16 O9 1.430(4)
C16 H16A 0.9900
C16 H16B 0.9900
C17 C18 1.500(5)
C17 H17A 0.9900
C17 H17B 0.9900
C18 O10 1.438(4)
C18 H18A 0.9900
C18 H18B 0.9900
O10 H10 0.82(3)
N4 C21 1.476(4)
N4 C19 1.489(4)
N4 C23 1.497(4)
C19 C20 1.497(5)
C19 H19A 0.9900
C19 H19B 0.9900
C20 O11 1.424(4)
C20 H20A 0.9900
C20 H20B 0.9900
C21 C22 1.532(5)
C21 H21A 0.9900
C21 H21B 0.9900
C22 O12 1.428(4)
C22 H22C 0.9900
C22 H22D 0.9900
C23 C24 1.515(5)
C23 H23A 0.9900
C23 H23B 0.9900
C24 O13 1.439(4)
C24 H24A 0.9900
C24 H24B 0.9900
O13 H13 0.80(3)
N5 C29 1.479(5)
N5 C25 1.491(4)
N5 C27 1.496(4)
C25 C26 1.502(5)
C25 H25A 0.9900
C25 H25B 0.9900
C26 O14 1.427(4)
C26 H26A 0.9900
C26 H26B 0.9900
C27 C28 1.524(5)
C27 H27A 0.9900
C27 H27B 0.9900
C28 O15 1.423(4)
C28 H28A 1.0000
C29 C30 1.509(5)
C29 H29A 0.9900
C29 H29B 0.9900
C30 O16 1.433(4)
C30 H30A 0.9900
C30 H30B 0.9900
O16 H16 0.80(3)
N6 C33 1.479(4)
N6 C35 1.484(4)
N6 C31 1.490(4)
C31 C32 1.527(5)
C31 H31A 0.9900
C31 H31B 0.9900
C32 O17 1.431(4)
C32 H32A 0.9900
C32 H32B 0.9900
C33 C34 1.516(4)
C33 H33A 0.9900
C33 H33B 0.9900
C34 O18 1.416(4)
C34 H34A 0.9900
C34 H34B 0.9900
C35 C36 1.509(5)
C35 H35A 0.9900
C35 H35B 0.9900
C36 O19 1.430(4)
C36 H36A 0.9900
C36 H36B 0.9900
O19 H19 0.81(3)
N7 C39 1.490(4)
N7 C41 1.491(4)
N7 C37 1.496(5)
C37 C38 1.521(5)
C37 H37A 0.9900
C37 H37B 0.9900
C38 O20 1.436(4)
C38 H38A 0.9900
C38 H38B 0.9900
C39 C40 1.512(5)
C39 H39A 0.9900
C39 H39B 0.9900
C40 O21 1.422(4)
C40 H40A 0.9900
C40 H40B 0.9900
C41 C42 1.537(5)
C41 H41A 0.9900
C41 H41B 0.9900
C42 O22B 1.454(7)
C42 O22A 1.473(8)
C42 H42A 0.9900
C42 H42B 0.9900
C42 H42C 0.9897
C42 H42D 0.9901
O22A H22A 0.8400
O22B H22B 0.8400
O23 C43 1.263(4)
O24 C43 1.266(4)
C43 C44 1.503(4)
C44 C49 1.381(5)
C44 C45 1.387(5)
C45 C46 1.385(5)
C45 H45A 0.9500
C46 C47 1.376(6)
C46 H46A 0.9500
C47 C48 1.369(6)
C47 H47A 0.9500
C48 C49 1.397(6)
C48 H48A 0.9500
C49 H49A 0.9500
O25 C50 1.266(4)
O26 C50 1.270(4)
C50 C51 1.489(5)
C51 C56 1.389(5)
C51 C52 1.398(5)
C52 C53 1.377(6)
C52 H52A 0.9500
C53 C54 1.392(7)
C53 H53A 0.9500
C54 C55 1.371(7)
C54 H54A 0.9500
C55 C56 1.387(6)
C55 H55A 0.9500
C56 H56A 0.9500
O27 C57 1.269(4)
O28 C57 1.268(4)
C57 C58 1.499(5)
C58 C59 1.395(5)
C58 C63 1.403(5)
C59 C60 1.377(6)
C59 H59A 0.9500
C60 C61 1.406(6)
C60 H60A 0.9500
C61 C62 1.367(6)
C61 H61A 0.9500
C62 C63 1.383(5)
C62 H62A 0.9500
C63 H63A 0.9500
O29 C64 1.278(4)
O30 C64 1.242(4)
C64 C65 1.501(5)
C65 C70 1.391(5)
C65 C66 1.394(5)
C66 C67 1.390(5)
C66 H66A 0.9500
C67 C68 1.388(5)
C67 H67A 0.9500
C68 C69 1.382(6)
C68 H68A 0.9500
C69 C70 1.395(5)
C69 H69A 0.9500
C70 H70A 0.9500
O31 C71 1.299(4)
O32 C71 1.236(4)
C71 C72 1.509(5)
C72 C73 1.373(5)
C72 C77 1.400(5)
C73 C74 1.407(6)
C73 H73A 0.9500
C74 C75 1.395(7)
C74 H74A 0.9500
C75 C76 1.367(7)
C75 H75A 0.9500
C76 C77 1.395(5)
C76 H76A 0.9500
C77 H77A 0.9500
O33 C78 1.277(4)
O34 C78 1.231(4)
C78 C79 1.510(5)
C79 C80 1.377(5)
C79 C84 1.394(6)
C80 C81 1.406(6)
C80 H80A 0.9500
C81 C82 1.384(7)
C81 H81A 0.9500
C82 C83 1.368(7)
C82 H82A 0.9500
C83 C84 1.400(6)
C83 H83A 0.9500
C84 H84A 0.9500
O35 C85 1.283(4)
O36 C85 1.250(4)
C85 C86 1.508(5)
C86 C87 1.382(5)
C86 C91 1.392(5)
C87 C88 1.384(5)
C87 H87A 0.9500
C88 C89 1.398(5)
C88 H88A 0.9500
C89 C90 1.373(5)
C89 H89A 0.9500
C90 C91 1.403(5)
C90 H90A 0.9500
C91 H91A 0.9500
O37 C92 1.261(4)
O38 C92 1.268(4)
C92 C93 1.501(5)
C93 C94 1.392(5)
C93 C98 1.396(5)
C94 C95 1.389(5)
C94 H94A 0.9500
C95 C96 1.381(5)
C95 H95A 0.9500
C96 C97 1.389(6)
C96 H96A 0.9500
C97 C98 1.388(5)
C97 H97A 0.9500
C98 H98A 0.9500
N111 C111 1.165(7)
C111 C112 1.473(9)
C112 H11E 0.9800
C112 H11F 0.9800
C112 H11G 0.9800
O44 S2 1.424(6)
O45 S2 1.430(13)
O46 S2 1.424(6)
S2 C100 1.813(10)
C100 F6 1.291(11)
C100 F5 1.315(12)
C100 F4 1.341(10)
N211 C211 1.141(15)
C211 C212 1.462(14)
C212 H21C 0.9800
C212 H21D 0.9800
C212 H21E 0.9800

loop_
_geom_hbond_atom_site_label_D
_geom_hbond_atom_site_label_H
_geom_hbond_atom_site_label_A
_geom_hbond_distance_DH
_geom_hbond_distance_HA
_geom_hbond_distance_DA
_geom_hbond_angle_DHA
_geom_hbond_site_symmetry_A
N1 H11 O20 0.98(3) 1.87(3) 2.829(3) 165(3) .
O1 H1 O32 0.76(3) 2.03(3) 2.717(3) 149(4) .
O7 H7 O34 0.74(3) 1.87(3) 2.594(4) 165(4) .
O10 H10 O30 0.82(3) 1.78(3) 2.598(3) 170(4) .
O13 H13 O31 0.80(3) 1.91(3) 2.677(3) 162(4) .
O16 H16 O36 0.80(3) 1.89(3) 2.600(3) 148(4) .
O19 H19 O38 0.81(3) 1.70(3) 2.501(3) 171(4) .
O22B H22B O22A 0.84 1.93 2.739(8) 162.4 2_566

loop_
_platon_squeeze_void_nr
_platon_squeeze_void_average_x
_platon_squeeze_void_average_y
_platon_squeeze_void_average_z
_platon_squeeze_void_volume
_platon_squeeze_void_count_electrons
_platon_squeeze_void_content
1 0.006 0.007 0.049 10 3 ' '
2 -0.027 0.344 0.721 420 229
;
0.5 triflate (37 e) + 8.5 MeCN (187 e) = 224 e
;
3 0.027 0.657 0.278 420 224
;
0.5 triflate (37 e) + 8.5 MeCN (187 e) = 224 e
;
4 -0.007 0.992 0.948 8 2 ' '
5 0.190 0.260 0.115 7 0 ' '
6 0.809 0.740 0.885 7 0 ' '
